data_7008898
loop_
_publ_author_name
'Bruce, Michael I.'
'Skelton, Brian W.'
'White, Allan H.'
'Zaitseva, Natasha N.'

_publ_section_title
;
 Preparation and structural characterisation of some ruthenium cluster
 carbonyls containing allenylidene ligands&#x200A;&#x2020;
;
_journal_issue 6
_journal_name_full 'Journal of the Chemical Society, Dalton Transactions'
_journal_page_first 881
_journal_paper_doi 10.1039/a906379j
_journal_year 2000
_chemical_formula_sum 'C12 H4 O10 Ru3'
_chemical_formula_weight 611.36
_space_group_IT_number 2
_symmetry_cell_setting triclinic
_symmetry_space_group_name_Hall '-P 1'
_symmetry_space_group_name_H-M 'P -1'
_cell_angle_alpha 88.463(2)
_cell_angle_beta 65.661(2)
_cell_angle_gamma 66.170(2)
_cell_formula_units_Z 8
_cell_length_a 14.6110(17)
_cell_length_b 16.761(2)
_cell_length_c 17.082(2)
_cell_measurement_reflns_used 4370
_cell_measurement_temperature 293
_cell_measurement_theta_max 30
_cell_measurement_theta_min 2
_cell_volume 3437.2(7)
_computing_cell_refinement 'Siemens SAINT (Siemens, 1995)'
_computing_data_collection 'Siemens SMART (Siemens, 1995)'
_computing_data_reduction xtal
_computing_molecular_graphics xtal
_computing_publication_material 'xtal BONDLA CIFIO'
_computing_structure_refinement 'xtal CRYLSQ'
_computing_structure_solution xtal
_diffrn_ambient_temperature 293
_diffrn_measurement_device_type
;
Bruker SMART CCD diffractometer
;
_diffrn_measurement_method '\w scans'
_diffrn_radiation_detector 'CCD area detector'
_diffrn_radiation_monochromator graphite
_diffrn_radiation_source 'sealed tube'
_diffrn_radiation_type 'Mo K\a'
_diffrn_radiation_wavelength .71073
_diffrn_reflns_av_sigmaI/netI .115
_diffrn_reflns_limit_h_max 17
_diffrn_reflns_limit_h_min -15
_diffrn_reflns_limit_k_max 19
_diffrn_reflns_limit_k_min -19
_diffrn_reflns_limit_l_max 20
_diffrn_reflns_limit_l_min 0
_diffrn_reflns_number 40329
_diffrn_reflns_theta_max 24.97
_diffrn_reflns_theta_min 1.33
_diffrn_standards_decay_% 0
_exptl_absorpt_coefficient_mu 2.65
_exptl_absorpt_correction_T_max 0.894
_exptl_absorpt_correction_T_min 0.639
_exptl_absorpt_correction_type multi-scan
_exptl_absorpt_process_details
;
 SADABS; Sheldrick, 1996
;
_exptl_crystal_colour dark-red
_exptl_crystal_density_diffrn 2.363
_exptl_crystal_description plate
_exptl_crystal_F_000 2304
_exptl_crystal_size_max 0.17
_exptl_crystal_size_mid 0.15
_exptl_crystal_size_min 0.07
_refine_diff_density_max 2.987
_refine_diff_density_min -1.124
_refine_ls_abs_structure_details none
_refine_ls_extinction_method none
_refine_ls_goodness_of_fit_all 2.039
_refine_ls_goodness_of_fit_ref 2.405
_refine_ls_hydrogen_treatment noref
_refine_ls_matrix_type full
_refine_ls_number_constraints 0
_refine_ls_number_parameters 1003
_refine_ls_number_reflns 7869
_refine_ls_number_restraints 0
_refine_ls_R_factor_all .104
_refine_ls_R_factor_gt .062
_refine_ls_shift/su_max .028
_refine_ls_shift/su_mean .001
_refine_ls_structure_factor_coef F
_refine_ls_weighting_scheme unit
_refine_ls_wR_factor_all .09
_refine_ls_wR_factor_ref .064
_reflns_d_resolution_high .842
_reflns_d_resolution_low 15.297
_reflns_limit_h_max 17
_reflns_limit_h_min 0
_reflns_limit_k_max 19
_reflns_limit_k_min -17
_reflns_limit_l_max 20
_reflns_limit_l_min -18
_reflns_number_gt 7869
_reflns_number_total 12029
_reflns_threshold_expression 'F    > 4.00 sig(F   )'
_cod_data_source_file a906379j.txt
_cod_data_source_block br577
_cod_original_sg_symbol_Hall -p_1
_cod_original_sg_symbol_H-M p_-1
_cod_database_code 7008898

loop_
_symmetry_equiv_pos_as_xyz
+x,+y,+z
-x,-y,-z

loop_
_atom_site_label
_atom_site_fract_x
_atom_site_fract_y
_atom_site_fract_z
_atom_site_U_iso_or_equiv
_atom_site_adp_type
_atom_site_calc_flag
_atom_site_calc_attached_atom
_atom_site_occupancy
_atom_site_disorder_assembly
_atom_site_disorder_group
Ru11 .26646(11) .53784(9) .82302(8) .0376(15) Uani ? ? .861(2) ? ?
Ru12 .31877(11) .45824(9) .95244(8) .0392(14) Uani ? ? .861(2) ? ?
Ru13 .10279(11) .58998(8) .99684(9) .0371(14) Uani ? ? .861(2) ? ?
Ru21 .18107(11) 1.06933(9) .16367(9) .0323(14) Uani ? ? .7736(19) ? ?
Ru22 .27132(12) .90443(9) .06391(9) .0335(15) Uani ? ? .7736(19) ? ?
Ru23 .32571(11) 1.03899(9) -.01423(9) .0318(14) Uani ? ? .7736(19) ? ?
Ru31 .80373(11) -.01649(8) .46943(8) .0324(14) Uani ? ? .825(2) ? ?
Ru32 .76270(11) .06518(9) .33574(8) .0335(14) Uani ? ? .825(2) ? ?
Ru33 .70788(12) -.07698(9) .38615(10) .0404(16) Uani ? ? .825(2) ? ?
Ru41 .77441(13) .41266(10) .53313(10) .0366(17) Uani ? ? .7176(19) ? ?
Ru42 .67079(13) .57920(10) .63388(10) .0364(16) Uani ? ? .7176(19) ? ?
Ru43 .87683(14) .45669(11) .62046(11) .0395(18) Uani ? ? .7176(19) ? ?
Ru11' .1276(9) .5420(7) .8808(7) .066(12) Uani ? ? .139(2) ? ?
Ru12' .3366(8) .4227(6) .8611(6) .053(10) Uani ? ? .139(2) ? ?
Ru13' .2343(7) .5885(6) .9627(6) .052(10) Uani ? ? .139(2) ? ?
Ru21' .2951(5) 1.0787(4) .1056(4) .052(6) Uani ? ? .2264(19) ? ?
Ru22' .2357(4) .9399(4) .1634(3) .043(6) Uani ? ? .2264(19) ? ?
Ru23' .1910(4) 1.0176(3) .0293(3) .042(5) Uani ? ? .2264(19) ? ?
Ru31' .6743(5) -.0381(4) .5147(4) .040(7) Uani ? ? .175(2) ? ?
Ru32' .7280(6) .0998(5) .4398(5) .038(7) Uani ? ? .175(2) ? ?
Ru33' .8225(5) -.0644(4) .3373(4) .036(6) Uani ? ? .175(2) ? ?
Ru41' .9028(4) .4102(3) .5013(3) .050(5) Uani ? ? .2824(19) ? ?
Ru42' .6894(4) .5439(3) .5419(3) .047(5) Uani ? ? .2824(19) ? ?
Ru43' .7358(4) .4642(3) .6738(3) .045(5) Uani ? ? .2824(19) ? ?
C111 .3986(15) .4734(14) .7150(13) .07(2) Uani ? ? 1.00000 ? ?
O111 .4736(12) .4375(11) .6537(9) .09(2) Uani ? ? 1.00000 ? ?
C112 .1601(13) .5792(11) .7761(11) .05(2) Uani ? ? 1.00000 ? ?
O112 .0991(14) .6039(10) .7483(10) .10(2) Uani ? ? 1.00000 ? ?
C113 .2686(14) .6513(12) .8270(13) .07(2) Uani ? ? 1.00000 ? ?
O113 .2739(12) .7174(9) .8296(10) .09(2) Uani ? ? 1.00000 ? ?
C121 .2674(16) .4075(12) 1.0570(12) .07(2) Uani ? ? 1.00000 ? ?
O121 .2436(14) .3807(10) 1.1159(9) .10(2) Uani ? ? 1.00000 ? ?
C122 .4663(14) .3640(11) .8938(11) .06(2) Uani ? ? 1.00000 ? ?
O122 .5544(11) .3114(9) .8649(9) .088(18) Uani ? ? 1.00000 ? ?
C123 .3465(15) .5378(15) 1.0093(12) .07(2) Uani ? ? 1.00000 ? ?
O123 .3664(13) .5865(10) 1.0383(10) .10(2) Uani ? ? 1.00000 ? ?
C131 -.0287(15) .6515(11) .9800(12) .06(2) Uani ? ? 1.00000 ? ?
O131 -.1085(10) .6869(9) .9731(9) .083(18) Uani ? ? 1.00000 ? ?
C132 .0230(16) .5725(13) 1.1146(13) .07(2) Uani ? ? 1.00000 ? ?
O132 -.0234(13) .5630(11) 1.1816(9) .10(2) Uani ? ? 1.00000 ? ?
C133 .1073(15) .6924(12) 1.0324(12) .07(2) Uani ? ? 1.00000 ? ?
O133 .1197(13) .7552(9) 1.0461(10) .10(2) Uani ? ? 1.00000 ? ?
C11 .1747(12) .4773(11) .9248(10) .050(18) Uani ? ? 1.00000 ? ?
C12 .2644(14) .4117(9) .8649(10) .049(18) Uani ? ? 1.00000 ? ?
C13 .3021(16) .3200(13) .8184(12) .08(2) Uani ? ? 1.00000 ? ?
O13 .356(3) .3092(16) .7366(18) .29(6) Uani ? ? 1.00000 ? ?
C211 .0993(16) 1.0606(14) .2832(12) .07(2) Uani ? ? 1.00000 ? ?
O211 .0499(11) 1.0616(9) .3510(8) .081(18) Uani ? ? 1.00000 ? ?
C212 .2082(19) 1.1638(13) .1882(11) .08(3) Uani ? ? 1.00000 ? ?
O212 .2285(17) 1.2190(10) .2057(10) .12(3) Uani ? ? 1.00000 ? ?
C213 .0630(16) 1.1514(13) .1367(13) .07(2) Uani ? ? 1.00000 ? ?
O213 -.0111(10) 1.1925(9) .1227(10) .090(18) Uani ? ? 1.00000 ? ?
C221 .4026(15) .8092(11) -.0193(13) .07(2) Uani ? ? 1.00000 ? ?
O221 .4832(14) .7534(11) -.0649(12) .12(2) Uani ? ? 1.00000 ? ?
C222 .2106(14) .8343(11) .1470(14) .07(2) Uani ? ? 1.00000 ? ?
O222 .1766(13) .7925(10) .1924(10) .09(2) Uani ? ? 1.00000 ? ?
C223 .1955(18) .9151(14) -.0106(13) .08(3) Uani ? ? 1.00000 ? ?
O223 .1473(15) .9195(11) -.0492(11) .11(3) Uani ? ? 1.00000 ? ?
C231 .3599(14) 1.1386(11) -.0143(12) .06(2) Uani ? ? 1.00000 ? ?
O231 .3844(10) 1.1923(8) -.0198(8) .072(17) Uani ? ? 1.00000 ? ?
C232 .4550(17) .9660(13) -.1213(13) .07(3) Uani ? ? 1.00000 ? ?
O232 .5361(11) .9239(10) -.1791(8) .093(18) Uani ? ? 1.00000 ? ?
C233 .2383(19) 1.0847(15) -.0733(16) .09(3) Uani ? ? 1.00000 ? ?
O233 .1717(16) 1.1260(13) -.0986(12) .13(3) Uani ? ? 1.00000 ? ?
C21 .3556(11) .9816(9) .0747(10) .049(16) Uani ? ? 1.00000 ? ?
C22 .3325(13) .9463(11) .1496(10) .06(2) Uani ? ? 1.00000 ? ?
C23 .3795(14) .9008(12) .2100(9) .06(2) Uani ? ? 1.00000 ? ?
O23 .3091(13) .8846(9) .2826(9) .09(2) Uani ? ? 1.00000 ? ?
C311 .8547(16) .0532(12) .5148(11) .07(2) Uani ? ? 1.00000 ? ?
O311 .8818(13) .0925(9) .5414(9) .09(2) Uani ? ? 1.00000 ? ?
C312 .7478(17) -.0630(14) .5736(10) .07(3) Uani ? ? 1.00000 ? ?
O312 .7107(16) -.0828(11) .6381(9) .12(3) Uani ? ? 1.00000 ? ?
C313 .9335(14) -.1258(11) .4235(11) .06(2) Uani ? ? 1.00000 ? ?
O313 1.0136(10) -.1902(8) .3898(9) .076(15) Uani ? ? 1.00000 ? ?
C321 .6556(15) .1113(12) .2898(11) .07(2) Uani ? ? 1.00000 ? ?
O321 .5978(15) .1408(11) .2595(12) .11(3) Uani ? ? 1.00000 ? ?
C322 .7969(14) .1655(12) .3309(14) .07(2) Uani ? ? 1.00000 ? ?
O322 .8195(12) .2214(9) .3226(10) .08(2) Uani ? ? 1.00000 ? ?
C323 .8785(15) -.0125(14) .2260(11) .06(2) Uani ? ? 1.00000 ? ?
O323 .9498(11) -.0517(9) .1620(8) .081(17) Uani ? ? 1.00000 ? ?
C331 .6504(15) -.1431(12) .4730(15) .08(3) Uani ? ? 1.00000 ? ?
O331 .6143(11) -.1839(10) .5171(9) .09(2) Uani ? ? 1.00000 ? ?
C332 .6178(18) -.0697(13) .3254(14) .08(3) Uani ? ? 1.00000 ? ?
O332 .5588(16) -.0612(13) .2988(14) .14(4) Uani ? ? 1.00000 ? ?
C333 .8285(17) -.1743(12) .3063(13) .08(2) Uani ? ? 1.00000 ? ?
O333 .9101(16) -.2348(12) .2581(12) .14(3) Uani ? ? 1.00000 ? ?
C31 .6477(11) .0378(11) .4496(11) .055(17) Uani ? ? 1.00000 ? ?
C32 .6589(17) .1050(10) .4778(12) .05(2) Uani ? ? 1.00000 ? ?
C33 .5924(15) .1947(11) .5374(10) .06(2) Uani ? ? 1.00000 ? ?
O33 .5558(13) .1841(9) .6252(8) .10(2) Uani ? ? 1.00000 ? ?
C411 .6817(17) .4199(17) .4737(13) .09(3) Uani ? ? 1.00000 ? ?
O411 .6353(14) .4147(10) .4445(10) .10(2) Uani ? ? 1.00000 ? ?
C412 .9040(16) .3207(13) .4509(13) .08(2) Uani ? ? 1.00000 ? ?
O412 .9880(16) .2696(11) .4009(13) .13(3) Uani ? ? 1.00000 ? ?
C413 .7462(15) .3318(14) .6159(18) .10(3) Uani ? ? 1.00000 ? ?
O413 .7267(12) .2849(9) .6599(9) .080(18) Uani ? ? 1.00000 ? ?
C421 .6890(17) .6796(12) .6616(15) .08(3) Uani ? ? 1.00000 ? ?
O421 .6991(17) .7412(12) .6695(12) .13(3) Uani ? ? 1.00000 ? ?
C422 .5381(14) .6463(12) .6135(12) .06(2) Uani ? ? 1.00000 ? ?
O422 .4566(11) .6866(9) .6177(10) .089(19) Uani ? ? 1.00000 ? ?
C423 .6061(16) .5651(18) .7571(15) .11(3) Uani ? ? 1.00000 ? ?
O423 .5568(15) .5643(11) .8301(10) .11(3) Uani ? ? 1.00000 ? ?
C431 1.027(2) .3579(14) .5532(17) .09(3) Uani ? ? 1.00000 ? ?
O431 1.1101(10) .3077(8) .5260(10) .079(17) Uani ? ? 1.00000 ? ?
C432 .9200(18) .5403(14) .6637(13) .08(3) Uani ? ? 1.00000 ? ?
O432 .9524(15) .5793(10) .6799(11) .10(3) Uani ? ? 1.00000 ? ?
C433 .8381(16) .4148(12) .7236(11) .07(2) Uani ? ? 1.00000 ? ?
O433 .819(2) .3823(13) .7843(14) .19(4) Uani ? ? 1.00000 ? ?
C41 .8399(16) .5128(13) .5342(13) .076(5) Uiso ? ? 1.00000 ? ?
C42 .8179(11) .5385(9) .4819(9) .036(3) Uiso ? ? 1.00000 ? ?
C43 .7644(16) .5897(13) .4175(13) .07(3) Uani ? ? 1.00000 ? ?
O43 .6810(17) .5995(13) .4048(12) .14(3) Uani ? ? 1.00000 ? ?
H13a .24370 .30203 .83959 .08100 Uiso ? ? 1.00000 ? ?
H13b .36153 .27284 .83452 .08100 Uiso ? ? 1.00000 ? ?
H23a .55404 .15396 -.17377 .05600 Uiso ? ? 1.00000 ? ?
H23b .58961 .06374 -.22606 .05600 Uiso ? ? 1.00000 ? ?
H33a .35502 .77579 .47535 .06400 Uiso ? ? 1.00000 ? ?
H33b .46482 .76648 .47608 .06400 Uiso ? ? 1.00000 ? ?
H43a .24381 .34808 .57129 .07000 Uiso ? ? 1.00000 ? ?
H43b .17122 .43300 .64133 .07000 Uiso ? ? 1.00000 ? ?

loop_
_atom_site_aniso_label
_atom_site_aniso_U_11
_atom_site_aniso_U_22
_atom_site_aniso_U_33
_atom_site_aniso_U_12
_atom_site_aniso_U_13
_atom_site_aniso_U_23
Ru11 .0417(8) .0451(8) .0346(7) -.0232(6) -.0204(6) .0115(6)
Ru12 .0405(7) .0381(7) .0361(7) -.0109(6) -.0203(6) .0062(6)
Ru13 .0367(7) .0317(7) .0385(7) -.0133(6) -.0139(6) .0033(5)
Ru21 .0311(7) .0290(7) .0315(7) -.0104(6) -.0113(6) .0038(6)
Ru22 .0385(8) .0299(7) .0376(8) -.0162(6) -.0203(6) .0058(6)
Ru23 .0352(8) .0352(8) .0283(7) -.0168(6) -.0155(6) .0072(6)
Ru31 .0345(7) .0312(7) .0306(7) -.0125(6) -.0152(6) .0051(5)
Ru32 .0343(7) .0359(7) .0305(7) -.0135(6) -.0159(6) .0050(6)
Ru33 .0409(8) .0355(8) .0498(9) -.0172(6) -.0233(7) .0031(6)
Ru41 .0379(9) .0291(8) .0429(9) -.0149(7) -.0167(7) -.0027(7)
Ru42 .0378(9) .0291(8) .0402(9) -.0119(7) -.0173(7) -.0022(6)
Ru43 .0427(9) .0399(9) .0428(9) -.0202(8) -.0228(8) .0094(7)
Ru11' .062(7) .057(6) .049(6) -.012(5) -.010(5) .004(5)
Ru12' .035(5) .045(6) .052(6) -.008(4) -.001(4) -.015(4)
Ru13' .039(5) .037(5) .054(6) -.009(4) -.002(4) -.013(4)
Ru21' .046(3) .049(3) .046(3) -.014(3) -.015(3) .008(3)
Ru22' .041(3) .049(3) .029(3) -.013(3) -.012(2) .007(2)
Ru23' .037(3) .042(3) .031(3) -.007(2) -.009(2) .008(2)
Ru31' .032(3) .043(4) .033(4) -.011(3) -.009(3) .008(3)
Ru32' .030(4) .039(4) .035(4) -.012(3) -.006(3) -.004(3)
Ru33' .028(3) .036(4) .030(3) -.003(3) -.010(3) -.003(3)
Ru41' .045(3) .039(2) .046(3) -.009(2) -.010(2) .001(2)
Ru42' .047(3) .040(2) .043(2) -.008(2) -.021(2) .0041(19)
Ru43' .047(3) .049(3) .037(2) -.019(2) -.019(2) .011(2)
C111 .043(10) .103(16) .062(12) -.020(10) -.021(9) .001(11)
O111 .076(10) .132(13) .059(9) -.043(9) -.016(8) -.000(9)
C112 .054(10) .064(11) .056(10) -.029(8) -.033(8) .015(8)
O112 .126(13) .107(12) .111(12) -.038(10) -.096(11) .020(9)
C113 .051(10) .057(11) .092(14) -.015(9) -.041(10) .021(10)
O113 .100(11) .065(9) .120(12) -.056(8) -.045(9) .028(8)
C121 .081(13) .061(11) .052(11) -.029(10) -.025(10) .016(9)
O121 .131(14) .091(11) .064(9) -.038(10) -.028(9) .031(8)
C122 .049(10) .052(10) .054(10) -.012(8) -.021(8) -.003(8)
O122 .053(8) .073(9) .103(11) .001(7) -.031(8) .009(8)
C123 .063(12) .095(15) .057(11) -.028(11) -.028(9) .004(10)
O123 .114(12) .086(11) .103(12) -.033(9) -.054(10) -.023(9)
C131 .053(10) .052(10) .080(13) -.024(9) -.022(9) .020(9)
O131 .051(8) .083(10) .116(12) -.020(7) -.047(8) .029(8)
C132 .066(12) .067(12) .068(13) -.018(10) -.027(10) -.001(10)
O132 .119(12) .116(12) .046(8) -.061(10) -.009(8) .026(8)
C133 .071(12) .054(11) .064(11) -.020(9) -.030(10) -.003(9)
O133 .127(13) .070(10) .111(12) -.052(9) -.050(10) -.002(8)
C11 .043(9) .061(10) .054(9) -.028(8) -.024(8) .020(8)
C12 .055(10) .033(8) .047(9) -.016(7) -.015(8) -.000(7)
C13 .074(13) .067(12) .048(10) -.028(10) .014(9) -.026(9)
O13 .36(4) .111(19) .18(3) -.06(2) .05(3) -.054(17)
C211 .071(12) .104(16) .052(11) -.045(11) -.040(10) .037(11)
O211 .074(9) .094(10) .058(8) -.034(8) -.016(7) .017(7)
C212 .135(18) .075(13) .048(10) -.082(14) -.033(11) .022(9)
O212 .200(19) .084(11) .102(12) -.082(13) -.071(13) .013(9)
C213 .066(12) .067(12) .086(14) -.031(10) -.033(11) .018(10)
O213 .045(7) .086(10) .113(12) -.008(7) -.033(8) .042(9)
C221 .056(11) .034(9) .089(14) -.010(8) -.008(10) -.021(9)
O221 .102(13) .085(11) .128(14) -.021(10) -.013(11) -.034(10)
C222 .048(10) .050(10) .124(17) -.021(8) -.052(11) .027(11)
O222 .117(12) .111(12) .100(11) -.082(11) -.061(10) .061(10)
C223 .092(15) .073(13) .066(13) -.036(12) -.024(12) .029(11)
O223 .154(16) .104(12) .125(14) -.039(11) -.115(13) .049(11)
C231 .052(10) .050(10) .088(13) -.024(8) -.038(9) .018(9)
O231 .082(9) .053(7) .088(9) -.042(7) -.033(7) .015(6)
C232 .082(14) .071(12) .068(12) -.044(11) -.042(11) .025(10)
O232 .072(9) .094(11) .053(8) -.012(8) .005(7) -.007(7)
C233 .103(17) .090(15) .13(2) -.042(13) -.100(17) .040(14)
O233 .149(16) .151(17) .132(15) -.076(14) -.099(14) .051(13)
C21 .030(7) .040(8) .063(10) -.015(6) -.010(7) .017(7)
C22 .059(10) .074(12) .038(9) -.025(9) -.024(8) -.009(8)
C23 .066(11) .072(11) .025(8) -.030(9) -.004(7) -.004(7)
O23 .123(12) .088(10) .073(9) -.048(9) -.053(9) .036(8)
C311 .090(14) .060(11) .041(9) -.040(10) -.016(9) .002(8)
O311 .129(13) .076(10) .076(9) -.042(9) -.052(9) -.011(7)
C312 .098(15) .110(16) .031(9) -.075(13) -.012(9) .005(9)
O312 .196(18) .121(13) .056(9) -.107(14) -.038(10) .037(9)
C313 .055(10) .055(11) .061(11) -.028(9) -.017(9) .014(8)
O313 .053(7) .042(7) .098(10) -.006(6) -.016(7) -.002(6)
C321 .065(11) .060(11) .058(11) .003(9) -.041(9) -.009(8)
O321 .156(16) .098(12) .147(15) -.052(11) -.122(14) .032(11)
C322 .058(11) .048(10) .111(16) -.022(9) -.052(11) .021(10)
O322 .097(10) .064(8) .112(11) -.050(8) -.051(9) .026(8)
C323 .053(10) .110(15) .047(10) -.045(11) -.026(9) .016(10)
O323 .064(8) .098(10) .050(7) -.018(7) -.012(7) -.007(7)
C331 .059(11) .048(11) .125(18) -.029(9) -.041(12) .019(11)
O331 .084(10) .088(10) .096(10) -.057(9) -.032(8) .036(8)
C332 .097(15) .070(13) .088(14) -.049(12) -.052(13) .027(11)
O332 .169(18) .149(17) .22(2) -.087(15) -.172(18) .061(15)
C333 .082(14) .051(11) .065(12) -.014(10) -.014(10) -.020(9)
O333 .142(16) .089(12) .122(14) -.023(11) -.034(13) -.037(11)
C31 .022(7) .053(10) .064(10) -.009(7) -.002(7) .007(8)
C32 .074(13) .031(8) .057(11) -.016(9) -.037(10) .012(8)
C33 .076(12) .052(10) .045(9) -.029(9) -.024(8) .011(7)
O33 .114(12) .087(10) .052(8) -.032(9) -.013(8) -.005(7)
C411 .070(13) .15(2) .062(13) -.050(14) -.041(11) .023(13)
O411 .113(12) .098(11) .105(12) -.035(10) -.079(11) .013(9)
C412 .060(12) .069(13) .067(12) -.006(10) -.008(10) -.027(10)
O412 .127(15) .078(11) .144(16) -.040(11) -.016(13) -.018(11)
C413 .043(11) .064(13) .17(2) -.014(10) -.033(13) .040(15)
O413 .096(10) .061(8) .088(10) -.042(8) -.038(8) .030(7)
C421 .090(15) .037(10) .109(17) -.021(10) -.041(13) -.007(10)
O421 .178(19) .088(12) .147(16) -.066(13) -.080(14) -.006(11)
C422 .039(9) .065(11) .085(13) -.022(9) -.024(9) .019(10)
O422 .060(9) .072(9) .121(12) -.009(7) -.046(8) .006(8)
C423 .053(12) .15(2) .075(15) -.022(13) -.015(11) -.060(15)
O423 .141(15) .111(13) .074(11) -.050(12) -.047(11) .018(10)
C431 .082(16) .064(13) .15(2) -.037(13) -.058(16) .044(14)
O431 .043(7) .056(8) .121(12) -.009(6) -.033(8) .006(7)
C432 .078(14) .065(13) .069(13) -.011(11) -.013(11) .017(11)
O432 .156(15) .092(11) .141(14) -.096(12) -.096(13) .029(10)
C433 .080(13) .064(12) .041(10) -.030(10) -.013(9) .014(9)
O433 .30(3) .089(14) .118(16) -.020(16) -.11(2) .019(12)
C43 .070(12) .074(13) .091(14) -.026(10) -.056(12) .004(10)
O43 .153(18) .139(17) .116(15) -.028(14) -.081(14) .007(12)

loop_
_atom_type_symbol
_atom_type_description
_atom_type_oxidation_number
_atom_type_number_in_cell
_atom_type_scat_dispersion_real
_atom_type_scat_dispersion_imag
_atom_type_scat_source
C ? 0 96 .002 .002 'Int Tables Vol IV Tables 2.2B and 2.3.1'
O ? 0 80 .008 .006 'Int Tables Vol IV Tables 2.2B and 2.3.1'
H ? 0 32 0 0 'Int Tables Vol IV Tables 2.2B and 2.3.1'
Ru ? 0 24 -1.42 .836 'Int Tables Vol IV Tables 2.2B and 2.3.1'

loop_
_diffrn_attenuator_code
_diffrn_attenuator_scale
? ?

loop_
_geom_angle_atom_site_label_1
_geom_angle_atom_site_label_2
_geom_angle_atom_site_label_3
_geom_angle_site_symmetry_1
_geom_angle_site_symmetry_2
_geom_angle_site_symmetry_3
_geom_angle
_geom_angle_publ_flag
Ru12 Ru11 Ru13 . . . 60.49(5) ?
Ru12 Ru11 Ru11' . . . 89.0(4) ?
Ru12 Ru11 Ru12' . . . 33.8(3) ?
Ru12 Ru11 Ru13' . . . 45.0(2) ?
Ru12 Ru11 C111 . . . 104.6(7) ?
Ru12 Ru11 C112 . . . 146.7(5) ?
Ru12 Ru11 C113 . . . 107.9(7) ?
Ru12 Ru11 C11 . . . 52.0(5) ?
Ru12 Ru11 C12 . . . 52.0(6) ?
Ru13 Ru11 Ru11' . . . 44.9(4) ?
Ru13 Ru11 Ru12' . . . 85.0(2) ?
Ru13 Ru11 Ru13' . . . 38.4(3) ?
Ru13 Ru11 C111 . . . 164.3(7) ?
Ru13 Ru11 C112 . . . 93.7(4) ?
Ru13 Ru11 C113 . . . 89.1(5) ?
Ru13 Ru11 C11 . . . 42.6(4) ?
Ru13 Ru11 C12 . . . 76.2(3) ?
Ru11' Ru11 Ru12' . . . 92.1(5) ?
Ru11' Ru11 Ru13' . . . 83.3(5) ?
Ru11' Ru11 C111 . . . 136.5(9) ?
Ru11' Ru11 C112 . . . 58.0(6) ?
Ru11' Ru11 C113 . . . 113.9(6) ?
Ru11' Ru11 C11 . . . 39.3(6) ?
Ru11' Ru11 C12 . . . 65.4(6) ?
Ru12' Ru11 Ru13' . . . 78.8(4) ?
Ru12' Ru11 C111 . . . 79.4(7) ?
Ru12' Ru11 C112 . . . 133.3(7) ?
Ru12' Ru11 C113 . . . 135.5(8) ?
Ru12' Ru11 C11 . . . 54.5(5) ?
Ru12' Ru11 C12 . . . 30.1(7) ?
Ru13' Ru11 C111 . . . 134.8(8) ?
Ru13' Ru11 C112 . . . 125.5(5) ?
Ru13' Ru11 C113 . . . 69.8(7) ?
Ru13' Ru11 C11 . . . 67.8(6) ?
Ru13' Ru11 C12 . . . 89.7(5) ?
C111 Ru11 C112 . . . 98.0(8) ?
C111 Ru11 C113 . . . 101.1(9) ?
C111 Ru11 C11 . . . 125.4(8) ?
C111 Ru11 C12 . . . 90.7(8) ?
C112 Ru11 C113 . . . 91.0(9) ?
C112 Ru11 C11 . . . 95.0(8) ?
C112 Ru11 C12 . . . 104.5(9) ?
C113 Ru11 C11 . . . 131.5(7) ?
C113 Ru11 C12 . . . 159.1(9) ?
C11 Ru11 C12 . . . 34.8(5) ?
Ru11 Ru12 Ru13 . . . 60.50(5) ?
Ru11 Ru12 Ru11' . . . 33.7(2) ?
Ru11 Ru12 Ru12' . . . 45.9(4) ?
Ru11 Ru12 Ru13' . . . 56.2(3) ?
Ru11 Ru12 C121 . . . 144.9(7) ?
Ru11 Ru12 C122 . . . 106.2(6) ?
Ru11 Ru12 C123 . . . 107.3(7) ?
Ru11 Ru12 C11 . . . 51.3(4) ?
Ru11 Ru12 C12 . . . 51.3(4) ?
Ru13 Ru12 Ru11' . . . 37.06(17) ?
Ru13 Ru12 Ru12' . . . 94.2(3) ?
Ru13 Ru12 Ru13' . . . 38.3(3) ?
Ru13 Ru12 C121 . . . 92.2(5) ?
Ru13 Ru12 C122 . . . 165.3(6) ?
Ru13 Ru12 C123 . . . 89.9(5) ?
Ru13 Ru12 C11 . . . 42.6(4) ?
Ru13 Ru12 C12 . . . 76.0(3) ?
Ru11' Ru12 Ru12' . . . 57.1(4) ?
Ru11' Ru12 Ru13' . . . 57.9(4) ?
Ru11' Ru12 C121 . . . 111.3(8) ?
Ru11' Ru12 C122 . . . 128.4(7) ?
Ru11' Ru12 C123 . . . 118.8(6) ?
Ru11' Ru12 C11 . . . 20.0(5) ?
Ru11' Ru12 C12 . . . 42.0(4) ?
Ru12' Ru12 Ru13' . . . 102.0(5) ?
Ru12' Ru12 C121 . . . 123.9(9) ?
Ru12' Ru12 C122 . . . 71.2(7) ?
Ru12' Ru12 C123 . . . 142.4(7) ?
Ru12' Ru12 C11 . . . 58.4(5) ?
Ru12' Ru12 C12 . . . 27.5(6) ?
Ru13' Ru12 C121 . . . 116.2(5) ?
Ru13' Ru12 C122 . . . 141.3(7) ?
Ru13' Ru12 C123 . . . 60.8(7) ?
Ru13' Ru12 C11 . . . 73.7(6) ?
Ru13' Ru12 C12 . . . 98.8(5) ?
C121 Ru12 C122 . . . 97.4(7) ?
C121 Ru12 C123 . . . 93.2(10) ?
C121 Ru12 C11 . . . 93.8(9) ?
C121 Ru12 C12 . . . 103.6(9) ?
C122 Ru12 C123 . . . 100.6(9) ?
C122 Ru12 C11 . . . 125.3(8) ?
C122 Ru12 C12 . . . 91.0(8) ?
C123 Ru12 C11 . . . 132.1(7) ?
C123 Ru12 C12 . . . 158.2(8) ?
C11 Ru12 C12 . . . 34.5(5) ?
Ru11 Ru13 Ru12 . . . 59.01(5) ?
Ru11 Ru13 Ru11' . . . 40.4(4) ?
Ru11 Ru13 Ru12' . . . 37.38(19) ?
Ru11 Ru13 Ru13' . . . 56.3(4) ?
Ru11 Ru13 C131 . . . 100.4(5) ?
Ru11 Ru13 C132 . . . 155.6(5) ?
Ru11 Ru13 C133 . . . 102.6(5) ?
Ru11 Ru13 C11 . . . 52.0(5) ?
Ru12 Ru13 Ru11' . . . 84.7(3) ?
Ru12 Ru13 Ru12' . . . 28.1(2) ?
Ru12 Ru13 Ru13' . . . 44.9(3) ?
Ru12 Ru13 C131 . . . 154.7(6) ?
Ru12 Ru13 C132 . . . 100.8(6) ?
Ru12 Ru13 C133 . . . 103.4(6) ?
Ru12 Ru13 C11 . . . 52.6(6) ?
Ru11' Ru13 Ru12' . . . 56.6(4) ?
Ru11' Ru13 Ru13' . . . 96.6(5) ?
Ru11' Ru13 C131 . . . 70.2(6) ?
Ru11' Ru13 C132 . . . 132.3(9) ?
Ru11' Ru13 C133 . . . 130.1(7) ?
Ru11' Ru13 C11 . . . 42.4(6) ?
Ru12' Ru13 Ru13' . . . 57.0(4) ?
Ru12' Ru13 C131 . . . 126.7(6) ?
Ru12' Ru13 C132 . . . 118.6(5) ?
Ru12' Ru13 C133 . . . 119.6(6) ?
Ru12' Ru13 C11 . . . 31.1(6) ?
Ru13' Ru13 C131 . . . 138.4(7) ?
Ru13' Ru13 C132 . . . 120.7(9) ?
Ru13' Ru13 C133 . . . 62.8(6) ?
Ru13' Ru13 C11 . . . 88.1(7) ?
C131 Ru13 C132 . . . 94.5(9) ?
C131 Ru13 C133 . . . 95.1(9) ?
C131 Ru13 C11 . . . 103.9(9) ?
C132 Ru13 C133 . . . 95.1(9) ?
C132 Ru13 C11 . . . 105.8(8) ?
C133 Ru13 C11 . . . 150.3(8) ?
Ru22 Ru21 Ru23 . . . 60.44(5) ?
Ru22 Ru21 Ru21' . . . 89.6(2) ?
Ru22 Ru21 Ru22' . . . 34.59(17) ?
Ru22 Ru21 Ru23' . . . 44.88(13) ?
Ru22 Ru21 C211 . . . 107.2(7) ?
Ru22 Ru21 C212 . . . 145.9(6) ?
Ru22 Ru21 C213 . . . 108.3(7) ?
Ru22 Ru21 C21 . . . 50.0(5) ?
Ru22 Ru21 C22 . . . 51.9(6) ?
Ru23 Ru21 Ru21' . . . 43.5(3) ?
Ru23 Ru21 Ru22' . . . 90.39(14) ?
Ru23 Ru21 Ru23' . . . 43.73(15) ?
Ru23 Ru21 C211 . . . 166.6(6) ?
Ru23 Ru21 C212 . . . 92.6(5) ?
Ru23 Ru21 C213 . . . 87.5(5) ?
Ru23 Ru21 C21 . . . 42.1(5) ?
Ru23 Ru21 C22 . . . 77.0(4) ?
Ru21' Ru21 Ru22' . . . 102.3(3) ?
Ru21' Ru21 Ru23' . . . 87.3(3) ?
Ru21' Ru21 C211 . . . 137.5(9) ?
Ru21' Ru21 C212 . . . 56.7(6) ?
Ru21' Ru21 C213 . . . 109.1(7) ?
Ru21' Ru21 C21 . . . 42.3(5) ?
Ru21' Ru21 C22 . . . 68.6(5) ?
Ru22' Ru21 Ru23' . . . 78.1(2) ?
Ru22' Ru21 C211 . . . 76.3(6) ?
Ru22' Ru21 C212 . . . 139.8(7) ?
Ru22' Ru21 C213 . . . 130.8(8) ?
Ru22' Ru21 C21 . . . 61.3(5) ?
Ru22' Ru21 C22 . . . 37.3(6) ?
Ru23' Ru21 C211 . . . 132.1(9) ?
Ru23' Ru21 C212 . . . 128.1(6) ?
Ru23' Ru21 C213 . . . 66.9(6) ?
Ru23' Ru21 C21 . . . 70.4(5) ?
Ru23' Ru21 C22 . . . 92.2(5) ?
C211 Ru21 C212 . . . 96.7(9) ?
C211 Ru21 C213 . . . 102.2(8) ?
C211 Ru21 C21 . . . 126.8(7) ?
C211 Ru21 C22 . . . 91.3(7) ?
C212 Ru21 C213 . . . 89.3(11) ?
C212 Ru21 C21 . . . 96.2(8) ?
C212 Ru21 C22 . . . 104.9(9) ?
C213 Ru21 C21 . . . 129.3(7) ?
C213 Ru21 C22 . . . 159.2(8) ?
C21 Ru21 C22 . . . 35.6(6) ?
Ru21 Ru22 Ru23 . . . 60.23(5) ?
Ru21 Ru22 Ru21' . . . 30.32(10) ?
Ru21 Ru22 Ru22' . . . 44.5(2) ?
Ru21 Ru22 Ru23' . . . 57.53(18) ?
Ru21 Ru22 C221 . . . 146.5(7) ?
Ru21 Ru22 C222 . . . 104.4(6) ?
Ru21 Ru22 C223 . . . 108.3(6) ?
Ru21 Ru22 C21 . . . 51.1(3) ?
Ru21 Ru22 C22 . . . 52.0(4) ?
Ru23 Ru22 Ru21' . . . 37.63(12) ?
Ru23 Ru22 Ru22' . . . 98.9(2) ?
Ru23 Ru22 Ru23' . . . 44.6(2) ?
Ru23 Ru22 C221 . . . 95.3(6) ?
Ru23 Ru22 C222 . . . 164.6(6) ?
Ru23 Ru22 C223 . . . 86.1(7) ?
Ru23 Ru22 C21 . . . 42.0(5) ?
Ru23 Ru22 C22 . . . 76.9(5) ?
Ru21' Ru22 Ru22' . . . 61.4(3) ?
Ru21' Ru22 Ru23' . . . 60.7(2) ?
Ru21' Ru22 C221 . . . 116.7(7) ?
Ru21' Ru22 C222 . . . 128.1(7) ?
Ru21' Ru22 C223 . . . 114.9(7) ?
Ru21' Ru22 C21 . . . 23.2(3) ?
Ru21' Ru22 C22 . . . 44.5(5) ?
Ru22' Ru22 Ru23' . . . 100.1(3) ?
Ru22' Ru22 C221 . . . 131.0(8) ?
Ru22' Ru22 C222 . . . 66.8(8) ?
Ru22' Ru22 C223 . . . 136.6(5) ?
Ru22' Ru22 C21 . . . 67.2(5) ?
Ru22' Ru22 C22 . . . 37.5(4) ?
Ru23' Ru22 C221 . . . 122.1(6) ?
Ru23' Ru22 C222 . . . 129.6(5) ?
Ru23' Ru22 C223 . . . 54.8(7) ?
Ru23' Ru22 C21 . . . 79.0(5) ?
Ru23' Ru22 C22 . . . 104.0(5) ?
C221 Ru22 C222 . . . 98.5(7) ?
C221 Ru22 C223 . . . 90.9(9) ?
C221 Ru22 C21 . . . 95.4(8) ?
C221 Ru22 C22 . . . 103.1(9) ?
C222 Ru22 C223 . . . 100.5(11) ?
C222 Ru22 C21 . . . 129.1(9) ?
C222 Ru22 C22 . . . 93.2(9) ?
C223 Ru22 C21 . . . 128.0(9) ?
C223 Ru22 C22 . . . 158.8(8) ?
C21 Ru22 C22 . . . 35.9(7) ?
Ru21 Ru23 Ru22 . . . 59.33(5) ?
Ru21 Ru23 Ru21' . . . 34.3(2) ?
Ru21 Ru23 Ru23' . . . 57.19(17) ?
Ru21 Ru23 C231 . . . 98.2(5) ?
Ru21 Ru23 C232 . . . 153.5(6) ?
Ru21 Ru23 C233 . . . 107.4(6) ?
Ru21 Ru23 C21 . . . 51.7(3) ?
Ru22 Ru23 Ru21' . . . 82.1(2) ?
Ru22 Ru23 Ru23' . . . 45.59(16) ?
Ru22 Ru23 C231 . . . 152.8(6) ?
Ru22 Ru23 C232 . . . 98.5(7) ?
Ru22 Ru23 C233 . . . 105.8(9) ?
Ru22 Ru23 C21 . . . 50.4(6) ?
Ru21' Ru23 Ru23' . . . 91.5(3) ?
Ru21' Ru23 C231 . . . 71.2(6) ?
Ru21' Ru23 C232 . . . 137.4(8) ?
Ru21' Ru23 C233 . . . 129.3(6) ?
Ru21' Ru23 C21 . . . 45.2(5) ?
Ru23' Ru23 C231 . . . 137.2(4) ?
Ru23' Ru23 C232 . . . 119.2(9) ?
Ru23' Ru23 C233 . . . 65.7(8) ?
Ru23' Ru23 C21 . . . 87.2(6) ?
C231 Ru23 C232 . . . 98.1(9) ?
C231 Ru23 C233 . . . 95.0(11) ?
C231 Ru23 C21 . . . 104.5(9) ?
C232 Ru23 C233 . . . 91.8(10) ?
C232 Ru23 C21 . . . 103.8(7) ?
C233 Ru23 C21 . . . 152.8(10) ?
Ru32 Ru31 Ru33 . . . 60.47(6) ?
Ru32 Ru31 Ru31' . . . 94.8(2) ?
Ru32 Ru31 Ru32' . . . 36.7(2) ?
Ru32 Ru31 Ru33' . . . 44.93(17) ?
Ru32 Ru31 C311 . . . 105.3(6) ?
Ru32 Ru31 C312 . . . 146.7(8) ?
Ru32 Ru31 C313 . . . 110.7(6) ?
Ru32 Ru31 C31 . . . 49.6(4) ?
Ru32 Ru31 C32 . . . 50.8(5) ?
Ru33 Ru31 Ru31' . . . 48.5(2) ?
Ru33 Ru31 Ru32' . . . 84.6(3) ?
Ru33 Ru31 Ru33' . . . 35.6(2) ?
Ru33 Ru31 C311 . . . 164.8(6) ?
Ru33 Ru31 C312 . . . 94.1(9) ?
Ru33 Ru31 C313 . . . 89.9(8) ?
Ru33 Ru31 C31 . . . 42.4(5) ?
Ru33 Ru31 C32 . . . 76.2(7) ?
Ru31' Ru31 Ru32' . . . 93.7(3) ?
Ru31' Ru31 Ru33' . . . 84.0(3) ?
Ru31' Ru31 C311 . . . 134.4(5) ?
Ru31' Ru31 C312 . . . 52.3(8) ?
Ru31' Ru31 C313 . . . 109.7(7) ?
Ru31' Ru31 C31 . . . 47.3(5) ?
Ru31' Ru31 C32 . . . 70.9(6) ?
Ru32' Ru31 Ru33' . . . 81.0(3) ?
Ru32' Ru31 C311 . . . 80.4(6) ?
Ru32' Ru31 C312 . . . 128.0(6) ?
Ru32' Ru31 C313 . . . 143.0(6) ?
Ru32' Ru31 C31 . . . 50.2(6) ?
Ru32' Ru31 C32 . . . 24.4(6) ?
Ru33' Ru31 C311 . . . 138.0(5) ?
Ru33' Ru31 C312 . . . 124.2(8) ?
Ru33' Ru31 C313 . . . 73.7(7) ?
Ru33' Ru31 C31 . . . 63.7(4) ?
Ru33' Ru31 C32 . . . 87.4(6) ?
C311 Ru31 C312 . . . 96.7(10) ?
C311 Ru31 C313 . . . 100.8(9) ?
C311 Ru31 C31 . . . 125.3(7) ?
C311 Ru31 C32 . . . 90.7(9) ?
C312 Ru31 C313 . . . 88.8(7) ?
C312 Ru31 C31 . . . 97.2(9) ?
C312 Ru31 C32 . . . 105.2(7) ?
C313 Ru31 C31 . . . 132.0(9) ?
C313 Ru31 C32 . . . 160.8(8) ?
C31 Ru31 C32 . . . 34.6(8) ?
Ru31 Ru32 Ru33 . . . 60.19(6) ?
Ru31 Ru32 Ru32' . . . 44.9(2) ?
Ru31 Ru32 Ru33' . . . 54.2(2) ?
Ru31 Ru32 C321 . . . 144.3(6) ?
Ru31 Ru32 C322 . . . 106.3(8) ?
Ru31 Ru32 C323 . . . 107.3(6) ?
Ru31 Ru32 C31 . . . 52.4(5) ?
Ru31 Ru32 C32 . . . 51.3(5) ?
Ru33 Ru32 Ru32' . . . 90.2(3) ?
Ru33 Ru32 Ru33' . . . 34.7(2) ?
Ru33 Ru32 C321 . . . 92.5(7) ?
Ru33 Ru32 C322 . . . 165.4(7) ?
Ru33 Ru32 C323 . . . 87.6(7) ?
Ru33 Ru32 C31 . . . 42.4(5) ?
Ru33 Ru32 C32 . . . 76.2(5) ?
Ru32' Ru32 Ru33' . . . 98.2(3) ?
Ru32' Ru32 C321 . . . 120.5(5) ?
Ru32' Ru32 C322 . . . 75.5(7) ?
Ru32' Ru32 C323 . . . 146.7(7) ?
Ru32' Ru32 C31 . . . 54.6(6) ?
Ru32' Ru32 C32 . . . 22.5(8) ?
Ru33' Ru32 C321 . . . 116.0(7) ?
Ru33' Ru32 C322 . . . 143.3(6) ?
Ru33' Ru32 C323 . . . 63.0(7) ?
Ru33' Ru32 C31 . . . 70.2(4) ?
Ru33' Ru32 C32 . . . 95.6(5) ?
C321 Ru32 C322 . . . 97.3(10) ?
C321 Ru32 C323 . . . 92.8(8) ?
C321 Ru32 C31 . . . 92.0(7) ?
C321 Ru32 C32 . . . 103.0(8) ?
C322 Ru32 C323 . . . 102.7(9) ?
C322 Ru32 C31 . . . 126.0(7) ?
C322 Ru32 C32 . . . 91.0(8) ?
C323 Ru32 C31 . . . 129.9(8) ?
C323 Ru32 C32 . . . 157.7(8) ?
C31 Ru32 C32 . . . 35.4(8) ?
Ru31 Ru33 Ru32 . . . 59.34(6) ?
Ru31 Ru33 Ru31' . . . 42.8(2) ?
Ru31 Ru33 Ru32' . . . 37.04(16) ?
Ru31 Ru33 Ru33' . . . 54.5(3) ?
Ru31 Ru33 C331 . . . 98.4(9) ?
Ru31 Ru33 C332 . . . 157.4(6) ?
Ru31 Ru33 C333 . . . 103.1(9) ?
Ru31 Ru33 C31 . . . 53.1(6) ?
Ru32 Ru33 Ru31' . . . 89.7(2) ?
Ru32 Ru33 Ru32' . . . 30.81(14) ?
Ru32 Ru33 Ru33' . . . 43.9(2) ?
Ru32 Ru33 C331 . . . 152.5(7) ?
Ru32 Ru33 C332 . . . 100.9(7) ?
Ru32 Ru33 C333 . . . 103.9(7) ?
Ru32 Ru33 C31 . . . 50.3(5) ?
Ru31' Ru33 Ru32' . . . 58.9(3) ?
Ru31' Ru33 Ru33' . . . 97.3(4) ?
Ru31' Ru33 C331 . . . 63.1(8) ?
Ru31' Ru33 C332 . . . 135.3(5) ?
Ru31' Ru33 C333 . . . 127.7(8) ?
Ru31' Ru33 C31 . . . 49.9(6) ?
Ru32' Ru33 Ru33' . . . 57.9(3) ?
Ru32' Ru33 C331 . . . 121.8(8) ?
Ru32' Ru33 C332 . . . 120.4(7) ?
Ru32' Ru33 C333 . . . 122.7(9) ?
Ru32' Ru33 C31 . . . 27.3(5) ?
Ru33' Ru33 C331 . . . 137.9(8) ?
Ru33' Ru33 C332 . . . 120.4(7) ?
Ru33' Ru33 C333 . . . 65.1(9) ?
Ru33' Ru33 C31 . . . 85.0(5) ?
C331 Ru33 C332 . . . 96.5(11) ?
C331 Ru33 C333 . . . 96.5(8) ?
C331 Ru33 C31 . . . 104.3(8) ?
C332 Ru33 C333 . . . 92.0(10) ?
C332 Ru33 C31 . . . 106.6(8) ?
C333 Ru33 C31 . . . 150.0(10) ?
Ru42 Ru41 Ru43 . . . 60.09(7) ?
Ru42 Ru41 Ru41' . . . 91.46(18) ?
Ru42 Ru41 Ru42' . . . 33.58(16) ?
Ru42 Ru41 Ru43' . . . 45.40(12) ?
Ru42 Ru41 C411 . . . 104.3(7) ?
Ru42 Ru41 C412 . . . 149.1(9) ?
Ru42 Ru41 C413 . . . 105.8(7) ?
Ru42 Ru41 C41 . . . 49.4(4) ?
Ru42 Ru41 C42 . . . 55.8(3) ?
Ru43 Ru41 Ru41' . . . 46.10(18) ?
Ru43 Ru41 Ru42' . . . 86.2(2) ?
Ru43 Ru41 Ru43' . . . 40.57(14) ?
Ru43 Ru41 C411 . . . 163.0(8) ?
Ru43 Ru41 C412 . . . 96.1(9) ?
Ru43 Ru41 C413 . . . 88.5(10) ?
Ru43 Ru41 C41 . . . 42.0(6) ?
Ru43 Ru41 C42 . . . 68.1(4) ?
Ru41' Ru41 Ru42' . . . 97.5(2) ?
Ru41' Ru41 Ru43' . . . 86.7(2) ?
Ru41' Ru41 C411 . . . 134.6(6) ?
Ru41' Ru41 C412 . . . 58.0(9) ?
Ru41' Ru41 C413 . . . 112.9(8) ?
Ru41' Ru41 C41 . . . 44.2(5) ?
Ru41' Ru41 C42 . . . 56.7(4) ?
Ru42' Ru41 Ru43' . . . 78.9(2) ?
Ru42' Ru41 C411 . . . 76.7(8) ?
Ru42' Ru41 C412 . . . 136.8(7) ?
Ru42' Ru41 C413 . . . 131.2(5) ?
Ru42' Ru41 C41 . . . 55.4(5) ?
Ru42' Ru41 C42 . . . 42.7(3) ?
Ru43' Ru41 C411 . . . 134.1(5) ?
Ru43' Ru41 C412 . . . 128.1(8) ?
Ru43' Ru41 C413 . . . 66.5(9) ?
Ru43' Ru41 C41 . . . 68.1(5) ?
Ru43' Ru41 C42 . . . 89.5(4) ?
C411 Ru41 C412 . . . 95.6(10) ?
C411 Ru41 C413 . . . 103.4(12) ?
C411 Ru41 C41 . . . 123.5(10) ?
C411 Ru41 C42 . . . 98.0(9) ?
C412 Ru41 C413 . . . 91.9(8) ?
C412 Ru41 C41 . . . 99.8(9) ?
C412 Ru41 C42 . . . 98.6(8) ?
C413 Ru41 C41 . . . 129.8(11) ?
C413 Ru41 C42 . . . 155.1(10) ?
C41 Ru41 C42 . . . 26.1(7) ?
Ru41 Ru42 Ru43 . . . 60.14(7) ?
Ru41 Ru42 Ru41' . . . 31.14(12) ?
Ru41 Ru42 Ru42' . . . 45.30(17) ?
Ru41 Ru42 Ru43' . . . 55.41(15) ?
Ru41 Ru42 C421 . . . 145.8(6) ?
Ru41 Ru42 C422 . . . 105.5(6) ?
Ru41 Ru42 C423 . . . 107.3(8) ?
Ru41 Ru42 C41 . . . 52.3(7) ?
Ru41 Ru42 C42 . . . 55.9(4) ?
Ru43 Ru42 Ru41' . . . 37.67(11) ?
Ru43 Ru42 Ru42' . . . 95.72(17) ?
Ru43 Ru42 Ru43' . . . 40.86(15) ?
Ru43 Ru42 C421 . . . 94.4(7) ?
Ru43 Ru42 C422 . . . 164.6(6) ?
Ru43 Ru42 C423 . . . 87.5(6) ?
Ru43 Ru42 C41 . . . 42.2(6) ?
Ru43 Ru42 C42 . . . 68.1(4) ?
Ru41' Ru42 Ru42' . . . 58.1(2) ?
Ru41' Ru42 Ru43' . . . 57.89(14) ?
Ru41' Ru42 C421 . . . 115.0(6) ?
Ru41' Ru42 C422 . . . 127.0(6) ?
Ru41' Ru42 C423 . . . 116.1(6) ?
Ru41' Ru42 C41 . . . 23.2(7) ?
Ru41' Ru42 C42 . . . 39.5(3) ?
Ru42' Ru42 Ru43' . . . 100.6(2) ?
Ru42' Ru42 C421 . . . 125.6(7) ?
Ru42' Ru42 C422 . . . 68.9(6) ?
Ru42' Ru42 C423 . . . 140.9(10) ?
Ru42' Ru42 C41 . . . 62.2(8) ?
Ru42' Ru42 C42 . . . 42.5(5) ?
Ru43' Ru42 C421 . . . 120.7(8) ?
Ru43' Ru42 C422 . . . 137.6(7) ?
Ru43' Ru42 C423 . . . 58.4(7) ?
Ru43' Ru42 C41 . . . 75.7(6) ?
Ru43' Ru42 C42 . . . 97.4(3) ?
C421 Ru42 C422 . . . 96.1(10) ?
C421 Ru42 C423 . . . 92.8(12) ?
C421 Ru42 C41 . . . 93.6(9) ?
C421 Ru42 C42 . . . 95.0(7) ?
C422 Ru42 C423 . . . 103.2(8) ?
C422 Ru42 C41 . . . 125.7(8) ?
C422 Ru42 C42 . . . 99.7(6) ?
C423 Ru42 C41 . . . 129.6(9) ?
C423 Ru42 C42 . . . 154.9(7) ?
C41 Ru42 C42 . . . 26.1(7) ?
Ru41 Ru43 Ru42 . . . 59.76(7) ?
Ru41 Ru43 Ru41' . . . 37.42(16) ?
Ru41 Ru43 Ru42' . . . 37.08(10) ?
Ru41 Ru43 Ru43' . . . 56.03(18) ?
Ru41 Ru43 C431 . . . 95.7(10) ?
Ru41 Ru43 C432 . . . 153.4(7) ?
Ru41 Ru43 C433 . . . 106.1(9) ?
Ru41 Ru43 C41 . . . 53.2(8) ?
Ru42 Ru43 Ru41' . . . 84.96(15) ?
Ru42 Ru43 Ru42' . . . 27.89(8) ?
Ru42 Ru43 Ru43' . . . 46.18(16) ?
Ru42 Ru43 C431 . . . 151.3(10) ?
Ru42 Ru43 C432 . . . 98.6(6) ?
Ru42 Ru43 C433 . . . 102.4(6) ?
Ru42 Ru43 C41 . . . 50.6(5) ?
Ru41' Ru43 Ru42' . . . 57.06(15) ?
Ru41' Ru43 Ru43' . . . 93.4(2) ?
Ru41' Ru43 C431 . . . 66.4(10) ?
Ru41' Ru43 C432 . . . 134.2(6) ?
Ru41' Ru43 C433 . . . 131.0(8) ?
Ru41' Ru43 C41 . . . 47.3(6) ?
Ru42' Ru43 Ru43' . . . 56.22(18) ?
Ru42' Ru43 C431 . . . 123.4(10) ?
Ru42' Ru43 C432 . . . 117.0(6) ?
Ru42' Ru43 C433 . . . 119.2(8) ?
Ru42' Ru43 C41 . . . 31.4(7) ?
Ru43' Ru43 C431 . . . 134.0(9) ?
Ru43' Ru43 C432 . . . 121.8(5) ?
Ru43' Ru43 C433 . . . 63.0(8) ?
Ru43' Ru43 C41 . . . 87.6(7) ?
C431 Ru43 C432 . . . 99.7(11) ?
C431 Ru43 C433 . . . 98.5(9) ?
C431 Ru43 C41 . . . 103.8(10) ?
C432 Ru43 C433 . . . 93.1(10) ?
C432 Ru43 C41 . . . 101.6(11) ?
C433 Ru43 C41 . . . 150.6(10) ?
Ru11 Ru11' Ru12 . . . 57.3(4) ?
Ru11 Ru11' Ru13 . . . 94.7(7) ?
Ru11 Ru11' Ru12' . . . 46.7(3) ?
Ru11 Ru11' Ru13' . . . 56.3(5) ?
Ru11 Ru11' C112 . . . 63.4(7) ?
Ru11 Ru11' O112 . . . 84.7(6) ?
Ru11 Ru11' C131 . . . 128.8(10) ?
Ru11 Ru11' C11 . . . 85.6(9) ?
Ru11 Ru11' C12 . . . 65.9(6) ?
Ru12 Ru11' Ru13 . . . 58.3(4) ?
Ru12 Ru11' Ru12' . . . 28.3(3) ?
Ru12 Ru11' Ru13' . . . 37.2(3) ?
Ru12 Ru11' C112 . . . 120.5(8) ?
Ru12 Ru11' O112 . . . 141.8(6) ?
Ru12 Ru11' C131 . . . 111.6(8) ?
Ru12 Ru11' C11 . . . 33.0(10) ?
Ru12 Ru11' C12 . . . 42.7(6) ?
Ru13 Ru11' Ru12' . . . 86.5(5) ?
Ru13 Ru11' Ru13' . . . 38.5(3) ?
Ru13 Ru11' C112 . . . 133.8(10) ?
Ru13 Ru11' O112 . . . 137.3(7) ?
Ru13 Ru11' C131 . . . 53.4(7) ?
Ru13 Ru11' C11 . . . 65.7(9) ?
Ru13 Ru11' C12 . . . 96.5(7) ?
Ru12' Ru11' Ru13' . . . 59.9(4) ?
Ru12' Ru11' C112 . . . 101.9(7) ?
Ru12' Ru11' O112 . . . 120.6(5) ?
Ru12' Ru11' C131 . . . 139.9(9) ?
Ru12' Ru11' C11 . . . 41.3(7) ?
Ru12' Ru11' C12 . . . 22.5(7) ?
Ru13' Ru11' C112 . . . 108.6(10) ?
Ru13' Ru11' O112 . . . 125.4(8) ?
Ru13' Ru11' C131 . . . 84.9(8) ?
Ru13' Ru11' C11 . . . 65.1(11) ?
Ru13' Ru11' C12 . . . 79.0(7) ?
C112 Ru11' O112 . . . 21.3(8) ?
C112 Ru11' C131 . . . 107.7(8) ?
C112 Ru11' C11 . . . 142.2(9) ?
C112 Ru11' C12 . . . 108.4(7) ?
O112 Ru11' C131 . . . 94.6(7) ?
O112 Ru11' C11 . . . 155.8(9) ?
O112 Ru11' C12 . . . 121.3(6) ?
C131 Ru11' C11 . . . 108.7(9) ?
C131 Ru11' C12 . . . 143.6(9) ?
C11 Ru11' C12 . . . 34.9(7) ?
Ru11 Ru12' Ru12 . . . 100.4(5) ?
Ru11 Ru12' Ru13 . . . 57.63(18) ?
Ru11 Ru12' Ru11' . . . 41.2(3) ?
Ru11 Ru12' Ru13' . . . 55.8(3) ?
Ru11 Ru12' C111 . . . 49.0(4) ?
Ru11 Ru12' C122 . . . 136.7(9) ?
Ru11 Ru12' C11 . . . 68.0(6) ?
Ru11 Ru12' C12 . . . 84.9(10) ?
Ru11 Ru12' C13 . . . 110.8(8) ?
Ru12 Ru12' Ru13 . . . 57.7(2) ?
Ru12 Ru12' Ru11' . . . 94.6(4) ?
Ru12 Ru12' Ru13' . . . 44.6(3) ?
Ru12 Ru12' C111 . . . 132.0(9) ?
Ru12 Ru12' C122 . . . 62.6(6) ?
Ru12 Ru12' C11 . . . 78.4(7) ?
Ru12 Ru12' C12 . . . 112.2(10) ?
Ru12 Ru12' C13 . . . 132.1(8) ?
Ru13 Ru12' Ru11' . . . 36.8(3) ?
Ru13 Ru12' Ru13' . . . 31.9(2) ?
Ru13 Ru12' C111 . . . 106.6(5) ?
Ru13 Ru12' C122 . . . 120.3(6) ?
Ru13 Ru12' C11 . . . 30.4(6) ?
Ru13 Ru12' C12 . . . 71.3(7) ?
Ru13 Ru12' C13 . . . 111.0(6) ?
Ru11' Ru12' Ru13' . . . 60.5(4) ?
Ru11' Ru12' C111 . . . 82.5(6) ?
Ru11' Ru12' C122 . . . 157.1(7) ?
Ru11' Ru12' C11 . . . 28.6(6) ?
Ru11' Ru12' C12 . . . 49.3(8) ?
Ru11' Ru12' C13 . . . 86.6(7) ?
Ru13' Ru12' C111 . . . 96.4(6) ?
Ru13' Ru12' C122 . . . 98.7(8) ?
Ru13' Ru12' C11 . . . 62.3(7) ?
Ru13' Ru12' C12 . . . 102.9(8) ?
Ru13' Ru12' C13 . . . 142.9(7) ?
C111 Ru12' C122 . . . 111.3(8) ?
C111 Ru12' C11 . . . 110.8(8) ?
C111 Ru12' C12 . . . 101.8(13) ?
C111 Ru12' C13 . . . 95.7(9) ?
C122 Ru12' C11 . . . 135.3(9) ?
C122 Ru12' C12 . . . 137.8(13) ?
C122 Ru12' C13 . . . 109.1(9) ?
C11 Ru12' C12 . . . 41.1(9) ?
C11 Ru12' C13 . . . 80.6(9) ?
C12 Ru12' C13 . . . 40.1(9) ?
Ru11 Ru13' Ru12 . . . 78.8(3) ?
Ru11 Ru13' Ru13 . . . 85.3(5) ?
Ru11 Ru13' Ru11' . . . 40.4(3) ?
Ru11 Ru13' Ru12' . . . 45.4(3) ?
Ru11 Ru13' C113 . . . 46.9(6) ?
Ru11 Ru13' C123 . . . 123.2(6) ?
Ru11 Ru13' C133 . . . 121.3(9) ?
Ru11 Ru13' O133 . . . 126.8(6) ?
Ru11 Ru13' C11 . . . 53.8(4) ?
Ru12 Ru13' Ru13 . . . 96.8(5) ?
Ru12 Ru13' Ru11' . . . 84.9(5) ?
Ru12 Ru13' Ru12' . . . 33.4(3) ?
Ru12 Ru13' C113 . . . 117.5(5) ?
Ru12 Ru13' C123 . . . 57.9(8) ?
Ru12 Ru13' C133 . . . 146.1(8) ?
Ru12 Ru13' O133 . . . 154.3(7) ?
Ru12 Ru13' C11 . . . 57.6(5) ?
Ru13 Ru13' Ru11' . . . 45.0(4) ?
Ru13 Ru13' Ru12' . . . 91.0(5) ?
Ru13 Ru13' C113 . . . 105.2(7) ?
Ru13 Ru13' C123 . . . 130.8(9) ?
Ru13 Ru13' C133 . . . 61.6(8) ?
Ru13 Ru13' O133 . . . 84.5(5) ?
Ru13 Ru13' C11 . . . 48.4(4) ?
Ru11' Ru13' Ru12' . . . 59.6(4) ?
Ru11' Ru13' C113 . . . 72.9(7) ?
Ru11' Ru13' C123 . . . 142.7(9) ?
Ru11' Ru13' C133 . . . 94.6(9) ?
Ru11' Ru13' O133 . . . 112.7(6) ?
Ru11' Ru13' C11 . . . 30.1(5) ?
Ru12' Ru13' C113 . . . 87.8(6) ?
Ru12' Ru13' C123 . . . 86.1(7) ?
Ru12' Ru13' C133 . . . 152.2(10) ?
Ru12' Ru13' O133 . . . 171.6(7) ?
Ru12' Ru13' C11 . . . 42.6(4) ?
C113 Ru13' C123 . . . 123.7(9) ?
C113 Ru13' C133 . . . 94.3(8) ?
C113 Ru13' O133 . . . 86.4(6) ?
C113 Ru13' C11 . . . 97.8(8) ?
C123 Ru13' C133 . . . 114.9(11) ?
C123 Ru13' O133 . . . 102.2(9) ?
C123 Ru13' C11 . . . 113.8(9) ?
C133 Ru13' O133 . . . 23.0(9) ?
C133 Ru13' C11 . . . 109.8(10) ?
O133 Ru13' C11 . . . 132.3(7) ?
Ru21 Ru21' Ru22 . . . 60.1(2) ?
Ru21 Ru21' Ru23 . . . 102.1(4) ?
Ru21 Ru21' Ru22' . . . 43.5(2) ?
Ru21 Ru21' Ru23' . . . 57.9(3) ?
Ru21 Ru21' C212 . . . 69.4(10) ?
Ru21 Ru21' O212 . . . 91.3(5) ?
Ru21 Ru21' C231 . . . 136.6(7) ?
Ru21 Ru21' C21 . . . 90.4(7) ?
Ru21 Ru21' C22 . . . 69.3(5) ?
Ru22 Ru21' Ru23 . . . 60.3(2) ?
Ru22 Ru21' Ru22' . . . 30.07(14) ?
Ru22 Ru21' Ru23' . . . 38.22(15) ?
Ru22 Ru21' C212 . . . 129.2(10) ?
Ru22 Ru21' O212 . . . 150.6(5) ?
Ru22 Ru21' C231 . . . 113.4(6) ?
Ru22 Ru21' C21 . . . 35.2(7) ?
Ru22 Ru21' C22 . . . 44.6(6) ?
Ru23 Ru21' Ru22' . . . 90.2(3) ?
Ru23 Ru21' Ru23' . . . 44.2(2) ?
Ru23 Ru21' C212 . . . 141.1(9) ?
Ru23 Ru21' O212 . . . 140.1(5) ?
Ru23 Ru21' C231 . . . 53.3(6) ?
Ru23 Ru21' C21 . . . 64.1(7) ?
Ru23 Ru21' C22 . . . 97.5(5) ?
Ru22' Ru21' Ru23' . . . 59.0(2) ?
Ru22' Ru21' C212 . . . 104.8(9) ?
Ru22' Ru21' O212 . . . 123.2(5) ?
Ru22' Ru21' C231 . . . 143.5(7) ?
Ru22' Ru21' C21 . . . 48.5(6) ?
Ru22' Ru21' C22 . . . 29.0(6) ?
Ru23' Ru21' C212 . . . 115.1(11) ?
Ru23' Ru21' O212 . . . 132.9(6) ?
Ru23' Ru21' C231 . . . 90.1(7) ?
Ru23' Ru21' C21 . . . 68.1(8) ?
Ru23' Ru21' C22 . . . 82.0(6) ?
C212 Ru21' O212 . . . 22.0(11) ?
C212 Ru21' C231 . . . 106.0(9) ?
C212 Ru21' C21 . . . 149.1(10) ?
C212 Ru21' C22 . . . 113.1(8) ?
O212 Ru21' C231 . . . 91.5(7) ?
O212 Ru21' C21 . . . 154.2(10) ?
O212 Ru21' C22 . . . 122.4(7) ?
C231 Ru21' C21 . . . 104.7(8) ?
C231 Ru21' C22 . . . 139.8(5) ?
C21 Ru21' C22 . . . 36.1(7) ?
Ru21 Ru22' Ru22 . . . 100.9(3) ?
Ru21 Ru22' Ru21' . . . 34.17(16) ?
Ru21 Ru22' Ru23' . . . 57.6(2) ?
Ru21 Ru22' C211 . . . 50.9(5) ?
Ru21 Ru22' C222 . . . 144.5(7) ?
Ru21 Ru22' C21 . . . 64.5(4) ?
Ru21 Ru22' C22 . . . 82.2(8) ?
Ru21 Ru22' C23 . . . 105.3(6) ?
Ru21 Ru22' O23 . . . 114.3(5) ?
Ru22 Ru22' Ru21' . . . 88.6(3) ?
Ru22 Ru22' Ru23' . . . 45.28(19) ?
Ru22 Ru22' C211 . . . 142.9(6) ?
Ru22 Ru22' C222 . . . 65.4(7) ?
Ru22 Ru22' C21 . . . 69.0(6) ?
Ru22 Ru22' C22 . . . 97.5(7) ?
Ru22 Ru22' C23 . . . 117.8(4) ?
Ru22 Ru22' O23 . . . 136.7(4) ?
Ru21' Ru22' Ru23' . . . 60.8(2) ?
Ru21' Ru22' C211 . . . 78.1(6) ?
Ru21' Ru22' C222 . . . 153.8(7) ?
Ru21' Ru22' C21 . . . 31.3(4) ?
Ru21' Ru22' C22 . . . 52.0(8) ?
Ru21' Ru22' C23 . . . 83.6(6) ?
Ru21' Ru22' O23 . . . 106.4(5) ?
Ru23' Ru22' C211 . . . 99.0(6) ?
Ru23' Ru22' C222 . . . 96.5(8) ?
Ru23' Ru22' C21 . . . 63.9(5) ?
Ru23' Ru22' C22 . . . 102.2(8) ?
Ru23' Ru22' C23 . . . 137.4(5) ?
Ru23' Ru22' O23 . . . 166.7(5) ?
C211 Ru22' C222 . . . 121.0(8) ?
C211 Ru22' C21 . . . 108.3(8) ?
C211 Ru22' C22 . . . 100.9(10) ?
C211 Ru22' C23 . . . 95.1(7) ?
C211 Ru22' O23 . . . 80.4(6) ?
C222 Ru22' C21 . . . 129.5(7) ?
C222 Ru22' C22 . . . 130.4(9) ?
C222 Ru22' C23 . . . 110.0(8) ?
C222 Ru22' O23 . . . 95.1(9) ?
C21 Ru22' C22 . . . 38.5(9) ?
C21 Ru22' C23 . . . 73.6(7) ?
C21 Ru22' O23 . . . 103.5(7) ?
C22 Ru22' C23 . . . 35.4(9) ?
C22 Ru22' O23 . . . 65.1(8) ?
C23 Ru22' O23 . . . 30.5(5) ?
Ru21 Ru23' Ru22 . . . 77.6(2) ?
Ru21 Ru23' Ru23 . . . 79.1(3) ?
Ru21 Ru23' Ru21' . . . 34.82(15) ?
Ru21 Ru23' Ru22' . . . 44.23(16) ?
Ru21 Ru23' C213 . . . 47.5(6) ?
Ru21 Ru23' C223 . . . 132.2(8) ?
Ru21 Ru23' O223 . . . 147.4(5) ?
Ru21 Ru23' C233 . . . 115.9(9) ?
Ru21 Ru23' C21 . . . 51.3(3) ?
Ru22 Ru23' Ru23 . . . 89.8(2) ?
Ru22 Ru23' Ru21' . . . 81.1(3) ?
Ru22 Ru23' Ru22' . . . 34.66(15) ?
Ru22 Ru23' C213 . . . 120.7(6) ?
Ru22 Ru23' C223 . . . 61.4(8) ?
Ru22 Ru23' O223 . . . 84.1(5) ?
Ru22 Ru23' C233 . . . 134.4(6) ?
Ru22 Ru23' C21 . . . 53.2(4) ?
Ru23 Ru23' Ru21' . . . 44.26(19) ?
Ru23 Ru23' Ru22' . . . 91.2(3) ?
Ru23 Ru23' C213 . . . 98.3(7) ?
Ru23 Ru23' C223 . . . 121.3(7) ?
Ru23 Ru23' O223 . . . 128.0(4) ?
Ru23 Ru23' C233 . . . 54.5(9) ?
Ru23 Ru23' C21 . . . 45.0(4) ?
Ru21' Ru23' Ru22' . . . 60.2(2) ?
Ru21' Ru23' C213 . . . 66.7(7) ?
Ru21' Ru23' C223 . . . 141.2(9) ?
Ru21' Ru23' O223 . . . 163.1(4) ?
Ru21' Ru23' C233 . . . 88.4(10) ?
Ru21' Ru23' C21 . . . 31.2(4) ?
Ru22' Ru23' C213 . . . 86.3(6) ?
Ru22' Ru23' C223 . . . 89.7(8) ?
Ru22' Ru23' O223 . . . 110.2(5) ?
Ru22' Ru23' C233 . . . 145.5(10) ?
Ru22' Ru23' C21 . . . 46.3(4) ?
C213 Ru23' C223 . . . 140.3(9) ?
C213 Ru23' O223 . . . 128.8(8) ?
C213 Ru23' C233 . . . 94.4(8) ?
C213 Ru23' C21 . . . 94.9(7) ?
C223 Ru23' O223 . . . 22.8(9) ?
C223 Ru23' C233 . . . 110.3(11) ?
C223 Ru23' C21 . . . 110.4(9) ?
O223 Ru23' C233 . . . 96.2(10) ?
O223 Ru23' C21 . . . 132.0(5) ?
C233 Ru23' C21 . . . 99.5(10) ?
Ru31 Ru31' Ru33 . . . 88.7(2) ?
Ru31 Ru31' Ru32' . . . 44.2(2) ?
Ru31 Ru31' Ru33' . . . 53.7(2) ?
Ru31 Ru31' C312 . . . 64.2(8) ?
Ru31 Ru31' O312 . . . 88.5(7) ?
Ru31 Ru31' C331 . . . 129.2(5) ?
Ru31 Ru31' C31 . . . 77.2(7) ?
Ru31 Ru31' C32 . . . 60.6(6) ?
Ru33 Ru31' Ru32' . . . 81.7(3) ?
Ru33 Ru31' Ru33' . . . 35.1(2) ?
Ru33 Ru31' C312 . . . 135.7(6) ?
Ru33 Ru31' O312 . . . 146.4(5) ?
Ru33 Ru31' C331 . . . 54.8(7) ?
Ru33 Ru31' C31 . . . 58.9(6) ?
Ru33 Ru31' C32 . . . 87.9(6) ?
Ru32' Ru31' Ru33' . . . 58.9(2) ?
Ru32' Ru31' C312 . . . 98.4(10) ?
Ru32' Ru31' O312 . . . 117.8(7) ?
Ru32' Ru31' C331 . . . 136.2(7) ?
Ru32' Ru31' C31 . . . 37.5(8) ?
Ru32' Ru31' C32 . . . 17.8(5) ?
Ru33' Ru31' C312 . . . 108.6(6) ?
Ru33' Ru31' O312 . . . 130.4(5) ?
Ru33' Ru31' C331 . . . 83.8(6) ?
Ru33' Ru31' C31 . . . 57.8(4) ?
Ru33' Ru31' C32 . . . 72.6(4) ?
C312 Ru31' O312 . . . 24.5(9) ?
C312 Ru31' C331 . . . 115.9(11) ?
C312 Ru31' C31 . . . 135.8(13) ?
C312 Ru31' C32 . . . 105.6(12) ?
O312 Ru31' C331 . . . 103.4(9) ?
O312 Ru31' C31 . . . 151.5(10) ?
O312 Ru31' C32 . . . 119.3(9) ?
C331 Ru31' C31 . . . 104.7(11) ?
C331 Ru31' C32 . . . 137.0(10) ?
C31 Ru31' C32 . . . 32.3(10) ?
Ru31 Ru32' Ru32 . . . 98.4(3) ?
Ru31 Ru32' Ru33 . . . 58.3(2) ?
Ru31 Ru32' Ru31' . . . 42.1(2) ?
Ru31 Ru32' Ru33' . . . 54.2(2) ?
Ru31 Ru32' C311 . . . 48.9(5) ?
Ru31 Ru32' C322 . . . 129.4(5) ?
Ru31 Ru32' C31 . . . 72.6(6) ?
Ru31 Ru32' C32 . . . 92.2(12) ?
Ru31 Ru32' C33 . . . 118.1(6) ?
Ru31 Ru32' H33a . . '2 666' 124.7(4) ?
Ru32 Ru32' Ru33 . . . 59.0(3) ?
Ru32 Ru32' Ru31' . . . 98.3(4) ?
Ru32 Ru32' Ru33' . . . 45.1(2) ?
Ru32 Ru32' C311 . . . 126.8(5) ?
Ru32 Ru32' C322 . . . 57.3(7) ?
Ru32 Ru32' C31 . . . 76.5(7) ?
Ru32 Ru32' C32 . . . 113.0(18) ?
Ru32 Ru32' C33 . . . 134.8(8) ?
Ru32 Ru32' H33a . . '2 666' 136.7(4) ?
Ru33 Ru32' Ru31' . . . 39.3(2) ?
Ru33 Ru32' Ru33' . . . 29.81(18) ?
Ru33 Ru32' C311 . . . 107.2(5) ?
Ru33 Ru32' C322 . . . 116.3(7) ?
Ru33 Ru32' C31 . . . 28.6(4) ?
Ru33 Ru32' C32 . . . 72.8(13) ?
Ru33 Ru32' C33 . . . 117.8(8) ?
Ru33 Ru32' H33a . . '2 666' 146.0(3) ?
Ru31' Ru32' Ru33' . . . 60.2(2) ?
Ru31' Ru32' C311 . . . 82.3(6) ?
Ru31' Ru32' C322 . . . 155.0(7) ?
Ru31' Ru32' C31 . . . 34.7(6) ?
Ru31' Ru32' C32 . . . 53.3(11) ?
Ru31' Ru32' C33 . . . 92.7(6) ?
Ru31' Ru32' H33a . . '2 666' 116.0(3) ?
Ru33' Ru32' C311 . . . 95.7(5) ?
Ru33' Ru32' C322 . . . 95.5(6) ?
Ru33' Ru32' C31 . . . 58.4(5) ?
Ru33' Ru32' C32 . . . 102.6(14) ?
Ru33' Ru32' C33 . . . 147.6(8) ?
Ru33' Ru32' H33a . . '2 666' 175.7(4) ?
C311 Ru32' C322 . . . 107.4(9) ?
C311 Ru32' C31 . . . 116.9(8) ?
C311 Ru32' C32 . . . 109.3(17) ?
C311 Ru32' C33 . . . 98.0(8) ?
C311 Ru32' H33a . . '2 666' 85.4(5) ?
C322 Ru32' C31 . . . 129.3(10) ?
C322 Ru32' C32 . . . 136.8(14) ?
C322 Ru32' C33 . . . 108.1(7) ?
C322 Ru32' H33a . . '2 666' 88.1(6) ?
C31 Ru32' C32 . . . 44.7(14) ?
C31 Ru32' C33 . . . 89.2(8) ?
C31 Ru32' H33a . . '2 666' 117.5(5) ?
C32 Ru32' C33 . . . 45.1(14) ?
C32 Ru32' H33a . . '2 666' 73.2(13) ?
C33 Ru32' H33a . . '2 666' 28.2(7) ?
Ru31 Ru33' Ru32 . . . 80.9(3) ?
Ru31 Ru33' Ru33 . . . 89.9(3) ?
Ru31 Ru33' Ru31' . . . 42.3(2) ?
Ru31 Ru33' Ru32' . . . 44.8(2) ?
Ru31 Ru33' C313 . . . 46.2(4) ?
Ru31 Ru33' C323 . . . 124.4(8) ?
Ru31 Ru33' C333 . . . 124.5(7) ?
Ru31 Ru33' C31 . . . 57.5(5) ?
Ru32 Ru33' Ru33 . . . 101.5(3) ?
Ru32 Ru33' Ru31' . . . 91.8(2) ?
Ru32 Ru33' Ru32' . . . 36.7(2) ?
Ru32 Ru33' C313 . . . 118.1(6) ?
Ru32 Ru33' C323 . . . 57.5(5) ?
Ru32 Ru33' C333 . . . 147.7(9) ?
Ru32 Ru33' C31 . . . 58.4(5) ?
Ru33 Ru33' Ru31' . . . 47.7(2) ?
Ru33 Ru33' Ru32' . . . 92.3(3) ?
Ru33 Ru33' C313 . . . 106.9(5) ?
Ru33 Ru33' C323 . . . 130.2(8) ?
Ru33 Ru33' C333 . . . 63.1(7) ?
Ru33 Ru33' C31 . . . 52.2(5) ?
Ru31' Ru33' Ru32' . . . 61.0(3) ?
Ru31' Ru33' C313 . . . 70.9(4) ?
Ru31' Ru33' C323 . . . 149.3(6) ?
Ru31' Ru33' C333 . . . 96.0(6) ?
Ru31' Ru33' C31 . . . 36.9(5) ?
Ru32' Ru33' C313 . . . 87.8(5) ?
Ru32' Ru33' C323 . . . 90.6(7) ?
Ru32' Ru33' C333 . . . 154.8(7) ?
Ru32' Ru33' C31 . . . 40.2(5) ?
C313 Ru33' C323 . . . 122.8(9) ?
C313 Ru33' C333 . . . 94.1(9) ?
C313 Ru33' C31 . . . 100.9(6) ?
C323 Ru33' C333 . . . 109.0(10) ?
C323 Ru33' C31 . . . 113.5(7) ?
C333 Ru33' C31 . . . 115.2(8) ?
Ru41 Ru41' Ru42 . . . 57.40(12) ?
Ru41 Ru41' Ru43 . . . 96.5(2) ?
Ru41 Ru41' Ru42' . . . 45.37(16) ?
Ru41 Ru41' Ru43' . . . 55.96(18) ?
Ru41 Ru41' C412 . . . 65.7(7) ?
Ru41 Ru41' O412 . . . 89.8(6) ?
Ru41 Ru41' C431 . . . 132.7(7) ?
Ru41 Ru41' C41 . . . 86.4(9) ?
Ru41 Ru41' C42 . . . 80.5(5) ?
Ru42 Ru41' Ru43 . . . 57.38(10) ?
Ru42 Ru41' Ru42' . . . 28.30(12) ?
Ru42 Ru41' Ru43' . . . 37.46(11) ?
Ru42 Ru41' C412 . . . 122.9(7) ?
Ru42 Ru41' O412 . . . 146.8(6) ?
Ru42 Ru41' C431 . . . 113.3(6) ?
Ru42 Ru41' C41 . . . 32.8(8) ?
Ru42 Ru41' C42 . . . 48.6(3) ?
Ru43 Ru41' Ru42' . . . 85.67(17) ?
Ru43 Ru41' Ru43' . . . 40.53(16) ?
Ru43 Ru41' C412 . . . 138.5(8) ?
Ru43 Ru41' O412 . . . 141.0(6) ?
Ru43 Ru41' C431 . . . 56.0(6) ?
Ru43 Ru41' C41 . . . 61.4(9) ?
Ru43 Ru41' C42 . . . 91.7(5) ?
Ru42' Ru41' Ru43' . . . 59.16(16) ?
Ru42' Ru41' C412 . . . 102.7(8) ?
Ru42' Ru41' O412 . . . 123.5(6) ?
Ru42' Ru41' C431 . . . 141.6(6) ?
Ru42' Ru41' C41 . . . 43.6(10) ?
Ru42' Ru41' C42 . . . 36.9(4) ?
Ru43' Ru41' C412 . . . 110.3(7) ?
Ru43' Ru41' O412 . . . 129.6(5) ?
Ru43' Ru41' C431 . . . 88.3(6) ?
Ru43' Ru41' C41 . . . 64.6(7) ?
Ru43' Ru41' C42 . . . 86.0(3) ?
C412 Ru41' O412 . . . 24.1(8) ?
C412 Ru41' C431 . . . 107.9(10) ?
C412 Ru41' C41 . . . 145.1(13) ?
C412 Ru41' C42 . . . 119.4(10) ?
O412 Ru41' C431 . . . 92.2(9) ?
O412 Ru41' C41 . . . 157.6(11) ?
O412 Ru41' C42 . . . 127.3(7) ?
C431 Ru41' C41 . . . 106.5(12) ?
C431 Ru41' C42 . . . 131.4(9) ?
C41 Ru41' C42 . . . 30.4(10) ?
Ru41 Ru42' Ru42 . . . 101.1(3) ?
Ru41 Ru42' Ru43 . . . 56.67(15) ?
Ru41 Ru42' Ru41' . . . 37.10(15) ?
Ru41 Ru42' Ru43' . . . 55.61(16) ?
Ru41 Ru42' C411 . . . 50.8(6) ?
Ru41 Ru42' C422 . . . 141.1(6) ?
Ru41 Ru42' C41 . . . 68.2(7) ?
Ru41 Ru42' C42 . . . 83.4(5) ?
Ru41 Ru42' C43 . . . 111.3(5) ?
Ru41 Ru42' O43 . . . 117.2(5) ?
Ru42 Ru42' Ru43 . . . 56.38(18) ?
Ru42 Ru42' Ru41' . . . 93.6(3) ?
Ru42 Ru42' Ru43' . . . 45.66(17) ?
Ru42 Ru42' C411 . . . 137.9(6) ?
Ru42 Ru42' C422 . . . 65.1(7) ?
Ru42 Ru42' C41 . . . 73.6(6) ?
Ru42 Ru42' C42 . . . 98.8(7) ?
Ru42 Ru42' C43 . . . 126.0(8) ?
Ru42 Ru42' O43 . . . 140.1(6) ?
Ru43 Ru42' Ru41' . . . 37.27(14) ?
Ru43 Ru42' Ru43' . . . 33.24(13) ?
Ru43 Ru42' C411 . . . 107.4(6) ?
Ru43 Ru42' C422 . . . 121.5(7) ?
Ru43 Ru42' C41 . . . 29.4(6) ?
Ru43 Ru42' C42 . . . 62.5(6) ?
Ru43 Ru42' C43 . . . 109.2(7) ?
Ru43 Ru42' O43 . . . 138.5(6) ?
Ru41' Ru42' Ru43' . . . 60.45(16) ?
Ru41' Ru42' C411 . . . 79.7(5) ?
Ru41' Ru42' C422 . . . 158.7(7) ?
Ru41' Ru42' C41 . . . 32.9(7) ?
Ru41' Ru42' C42 . . . 48.2(5) ?
Ru41' Ru42' C43 . . . 88.0(5) ?
Ru41' Ru42' O43 . . . 109.8(4) ?
Ru43' Ru42' C411 . . . 97.9(6) ?
Ru43' Ru42' C422 . . . 100.5(6) ?
Ru43' Ru42' C41 . . . 62.6(6) ?
Ru43' Ru42' C42 . . . 95.7(6) ?
Ru43' Ru42' C43 . . . 142.5(7) ?
Ru43' Ru42' O43 . . . 170.3(4) ?
C411 Ru42' C422 . . . 114.4(9) ?
C411 Ru42' C41 . . . 112.2(8) ?
C411 Ru42' C42 . . . 106.6(7) ?
C411 Ru42' C43 . . . 95.5(9) ?
C411 Ru42' O43 . . . 79.5(8) ?
C422 Ru42' C41 . . . 132.2(10) ?
C422 Ru42' C42 . . . 132.9(9) ?
C422 Ru42' C43 . . . 105.5(7) ?
C422 Ru42' O43 . . . 89.1(7) ?
C41 Ru42' C42 . . . 33.2(8) ?
C41 Ru42' C43 . . . 79.8(9) ?
C41 Ru42' O43 . . . 109.5(8) ?
C42 Ru42' C43 . . . 46.8(8) ?
C42 Ru42' O43 . . . 76.3(8) ?
C43 Ru42' O43 . . . 30.1(9) ?
Ru41 Ru43' Ru42 . . . 79.19(18) ?
Ru41 Ru43' Ru43 . . . 83.40(16) ?
Ru41 Ru43' Ru41' . . . 37.38(15) ?
Ru41 Ru43' Ru42' . . . 45.50(13) ?
Ru41 Ru43' C413 . . . 49.4(7) ?
Ru41 Ru43' C423 . . . 128.6(9) ?
Ru41 Ru43' C433 . . . 123.3(5) ?
Ru41 Ru43' C41 . . . 54.4(6) ?
Ru42 Ru43' Ru43 . . . 93.0(2) ?
Ru42 Ru43' Ru41' . . . 84.64(18) ?
Ru42 Ru43' Ru42' . . . 33.79(14) ?
Ru42 Ru43' C413 . . . 120.7(8) ?
Ru42 Ru43' C423 . . . 59.6(8) ?
Ru42 Ru43' C433 . . . 136.7(8) ?
Ru42 Ru43' C41 . . . 54.6(4) ?
Ru43 Ru43' Ru41' . . . 46.03(17) ?
Ru43 Ru43' Ru42' . . . 90.5(2) ?
Ru43 Ru43' C413 . . . 106.1(5) ?
Ru43 Ru43' C423 . . . 124.8(10) ?
Ru43 Ru43' C433 . . . 58.6(6) ?
Ru43 Ru43' C41 . . . 47.0(6) ?
Ru41' Ru43' Ru42' . . . 60.39(16) ?
Ru41' Ru43' C413 . . . 72.0(6) ?
Ru41' Ru43' C423 . . . 143.9(8) ?
Ru41' Ru43' C433 . . . 94.1(5) ?
Ru41' Ru43' C41 . . . 33.6(4) ?
Ru42' Ru43' C413 . . . 89.3(8) ?
Ru42' Ru43' C423 . . . 88.2(8) ?
Ru42' Ru43' C433 . . . 149.1(6) ?
Ru42' Ru43' C41 . . . 43.6(6) ?
C413 Ru43' C423 . . . 129.1(11) ?
C413 Ru43' C433 . . . 99.6(10) ?
C413 Ru43' C41 . . . 101.2(8) ?
C423 Ru43' C433 . . . 108.0(10) ?
C423 Ru43' C41 . . . 111.2(9) ?
C433 Ru43' C41 . . . 105.5(8) ?
Ru11 C111 Ru12' . . . 51.6(5) ?
Ru11 C111 O111 . . . 179(2) ?
Ru12' C111 O111 . . . 128.9(17) ?
Ru11 C112 Ru11' . . . 58.6(7) ?
Ru11 C112 O112 . . . 179(2) ?
Ru11' C112 O112 . . . 122.3(16) ?
Ru11' O112 C112 . . . 36.4(11) ?
Ru11 C113 Ru13' . . . 63.3(6) ?
Ru11 C113 O113 . . . 177.2(19) ?
Ru13' C113 O113 . . . 115.8(17) ?
Ru12 C121 O121 . . . 175(3) ?
Ru12 C122 Ru12' . . . 46.2(5) ?
Ru12 C122 O122 . . . 174(2) ?
Ru12' C122 O122 . . . 139.6(17) ?
Ru12 C123 Ru13' . . . 61.3(9) ?
Ru12 C123 O123 . . . 175.8(17) ?
Ru13' C123 O123 . . . 117.4(17) ?
Ru13 C131 Ru11' . . . 56.5(5) ?
Ru13 C131 O131 . . . 177.3(17) ?
Ru11' C131 O131 . . . 125.0(17) ?
Ru13 C132 O132 . . . 179(2) ?
Ru13 C133 Ru13' . . . 55.6(6) ?
Ru13 C133 O133 . . . 172.8(14) ?
Ru13' C133 O133 . . . 118.5(16) ?
Ru13' O133 C133 . . . 38.6(9) ?
Ru11 C11 Ru12 . . . 76.7(6) ?
Ru11 C11 Ru13 . . . 85.4(7) ?
Ru11 C11 Ru11' . . . 55.0(8) ?
Ru11 C11 Ru12' . . . 57.5(5) ?
Ru11 C11 Ru13' . . . 58.4(5) ?
Ru11 C11 C12 . . . 72.6(10) ?
Ru12 C11 Ru13 . . . 84.8(8) ?
Ru12 C11 Ru11' . . . 127.0(14) ?
Ru12 C11 Ru12' . . . 43.1(5) ?
Ru12 C11 Ru13' . . . 48.7(5) ?
Ru12 C11 C12 . . . 72.7(13) ?
Ru13 C11 Ru11' . . . 72.0(8) ?
Ru13 C11 Ru12' . . . 118.5(12) ?
Ru13 C11 Ru13' . . . 43.4(5) ?
Ru13 C11 C12 . . . 151.4(18) ?
Ru11' C11 Ru12' . . . 110.1(10) ?
Ru11' C11 Ru13' . . . 84.8(11) ?
Ru11' C11 C12 . . . 107.6(14) ?
Ru12' C11 Ru13' . . . 75.1(8) ?
Ru12' C11 C12 . . . 33.6(11) ?
Ru13' C11 C12 . . . 108.2(15) ?
Ru11 C12 Ru12 . . . 76.7(7) ?
Ru11 C12 Ru11' . . . 48.6(5) ?
Ru11 C12 Ru12' . . . 64.9(10) ?
Ru11 C12 C11 . . . 72.6(10) ?
Ru11 C12 C13 . . . 135.3(11) ?
Ru12 C12 Ru11' . . . 95.3(7) ?
Ru12 C12 Ru12' . . . 40.3(8) ?
Ru12 C12 C11 . . . 72.8(13) ?
Ru12 C12 C13 . . . 131.6(14) ?
Ru11' C12 Ru12' . . . 108.2(12) ?
Ru11' C12 C11 . . . 37.5(9) ?
Ru11' C12 C13 . . . 132.8(17) ?
Ru12' C12 C11 . . . 105.3(18) ?
Ru12' C12 C13 . . . 111.6(14) ?
C11 C12 C13 . . . 141(2) ?
Ru12' C13 C12 . . . 28.3(10) ?
Ru12' C13 O13 . . . 101(2) ?
Ru12' C13 H13a . . . 136.6(13) ?
Ru12' C13 H13b . . . 89.1(17) ?
C12 C13 O13 . . . 114(2) ?
C12 C13 H13a . . . 111.2(14) ?
C12 C13 H13b . . . 110(2) ?
O13 C13 H13a . . . 117(3) ?
O13 C13 H13b . . . 101(2) ?
H13a C13 H13b . . . 102.5(19) ?
Ru21 C211 Ru22' . . . 52.8(4) ?
Ru21 C211 O211 . . . 175.3(18) ?
Ru22' C211 O211 . . . 131.9(17) ?
Ru21 C212 Ru21' . . . 53.9(7) ?
Ru21 C212 O212 . . . 176(2) ?
Ru21' C212 O212 . . . 125.3(19) ?
Ru21' O212 C212 . . . 32.7(10) ?
Ru21 C213 Ru23' . . . 65.6(5) ?
Ru21 C213 O213 . . . 172(2) ?
Ru23' C213 O213 . . . 111.4(18) ?
Ru22 C221 O221 . . . 175(3) ?
Ru22 C222 Ru22' . . . 47.8(5) ?
Ru22 C222 O222 . . . 178(2) ?
Ru22' C222 O222 . . . 134(2) ?
Ru22 C223 Ru23' . . . 63.8(10) ?
Ru22 C223 O223 . . . 175(2) ?
Ru23' C223 O223 . . . 118.2(17) ?
Ru23' O223 C223 . . . 39.0(13) ?
Ru23 C231 Ru21' . . . 55.5(5) ?
Ru23 C231 O231 . . . 175.3(14) ?
Ru21' C231 O231 . . . 128.4(17) ?
Ru23 C232 O232 . . . 173(2) ?
Ru23 C233 Ru23' . . . 59.8(8) ?
Ru23 C233 O233 . . . 168(2) ?
Ru23' C233 O233 . . . 118(2) ?
Ru21 C21 Ru22 . . . 78.9(5) ?
Ru21 C21 Ru23 . . . 86.3(6) ?
Ru21 C21 Ru21' . . . 47.2(4) ?
Ru21 C21 Ru22' . . . 54.3(3) ?
Ru21 C21 Ru23' . . . 58.2(4) ?
Ru21 C21 C22 . . . 74.3(8) ?
Ru22 C21 Ru23 . . . 87.5(8) ?
Ru22 C21 Ru21' . . . 121.6(9) ?
Ru22 C21 Ru22' . . . 43.8(4) ?
Ru22 C21 Ru23' . . . 47.8(4) ?
Ru22 C21 C22 . . . 75.3(13) ?
Ru23 C21 Ru21' . . . 70.7(7) ?
Ru23 C21 Ru22' . . . 117.6(9) ?
Ru23 C21 Ru23' . . . 47.8(4) ?
Ru23 C21 C22 . . . 156.1(14) ?
Ru21' C21 Ru22' . . . 100.3(7) ?
Ru21' C21 Ru23' . . . 80.8(7) ?
Ru21' C21 C22 . . . 104.0(12) ?
Ru22' C21 Ru23' . . . 69.9(5) ?
Ru22' C21 C22 . . . 39.1(11) ?
Ru23' C21 C22 . . . 108.8(13) ?
Ru21 C22 Ru22 . . . 76.1(6) ?
Ru21 C22 Ru21' . . . 42.1(3) ?
Ru21 C22 Ru22' . . . 60.5(6) ?
Ru21 C22 C21 . . . 70.1(8) ?
Ru21 C22 C23 . . . 135.5(9) ?
Ru22 C22 Ru21' . . . 90.9(7) ?
Ru22 C22 Ru22' . . . 45.0(7) ?
Ru22 C22 C21 . . . 68.8(12) ?
Ru22 C22 C23 . . . 132.8(15) ?
Ru21' C22 Ru22' . . . 99.0(9) ?
Ru21' C22 C21 . . . 39.9(8) ?
Ru21' C22 C23 . . . 136.2(16) ?
Ru22' C22 C21 . . . 102.5(16) ?
Ru22' C22 C23 . . . 112.2(15) ?
C21 C22 C23 . . . 144.2(18) ?
Ru22' C23 C22 . . . 32.4(10) ?
Ru22' C23 O23 . . . 85.6(13) ?
Ru22' C23 H23a . . '2 665' 112.0(15) ?
Ru22' C23 H23b . . '2 665' 131.7(13) ?
C22 C23 O23 . . . 116.5(17) ?
C22 C23 H23a . . '2 665' 105.7(13) ?
C22 C23 H23b . . '2 665' 107.7(17) ?
O23 C23 H23a . . '2 665' 112.3(17) ?
O23 C23 H23b . . '2 665' 109.9(16) ?
H23a C23 H23b '2 665' . '2 665' 103.9(18) ?
Ru22' O23 C23 . . . 63.8(11) ?
Ru31 C311 Ru32' . . . 50.7(6) ?
Ru31 C311 O311 . . . 178.9(15) ?
Ru32' C311 O311 . . . 129.4(15) ?
Ru31 C312 Ru31' . . . 63.5(7) ?
Ru31 C312 O312 . . . 174.0(19) ?
Ru31' C312 O312 . . . 117(2) ?
Ru31' O312 C312 . . . 38.7(16) ?
Ru31 C313 Ru33' . . . 60.1(6) ?
Ru31 C313 O313 . . . 175.0(16) ?
Ru33' C313 O313 . . . 115.8(16) ?
Ru32 C321 O321 . . . 175(2) ?
Ru32 C322 Ru32' . . . 47.2(5) ?
Ru32 C322 O322 . . . 175.6(19) ?
Ru32' C322 O322 . . . 137(2) ?
Ru32 C323 Ru33' . . . 59.4(5) ?
Ru32 C323 O323 . . . 173(2) ?
Ru33' C323 O323 . . . 125.1(17) ?
Ru33 C331 Ru31' . . . 62.1(7) ?
Ru33 C331 O331 . . . 173(3) ?
Ru31' C331 O331 . . . 125(2) ?
Ru33 C332 O332 . . . 173.1(16) ?
Ru33 C333 Ru33' . . . 51.8(5) ?
Ru33 C333 O333 . . . 175(3) ?
Ru33' C333 O333 . . . 124(2) ?
Ru31 C31 Ru32 . . . 78.0(5) ?
Ru31 C31 Ru33 . . . 84.5(5) ?
Ru31 C31 Ru31' . . . 55.6(6) ?
Ru31 C31 Ru32' . . . 57.2(6) ?
Ru31 C31 Ru33' . . . 58.8(4) ?
Ru31 C31 C32 . . . 71.3(12) ?
Ru32 C31 Ru33 . . . 87.3(5) ?
Ru32 C31 Ru31' . . . 129.6(8) ?
Ru32 C31 Ru32' . . . 49.0(5) ?
Ru32 C31 Ru33' . . . 51.4(3) ?
Ru32 C31 C32 . . . 73.9(11) ?
Ru33 C31 Ru31' . . . 71.2(7) ?
Ru33 C31 Ru32' . . . 124.1(7) ?
Ru33 C31 Ru33' . . . 42.8(3) ?
Ru33 C31 C32 . . . 151.8(13) ?
Ru31' C31 Ru32' . . . 107.8(11) ?
Ru31' C31 Ru33' . . . 85.3(6) ?
Ru31' C31 C32 . . . 104.6(16) ?
Ru32' C31 Ru33' . . . 81.4(6) ?
Ru32' C31 C32 . . . 28.9(9) ?
Ru33' C31 C32 . . . 109.9(12) ?
Ru31 C32 Ru32 . . . 77.9(5) ?
Ru31 C32 Ru31' . . . 48.5(4) ?
Ru31 C32 Ru32' . . . 63.4(11) ?
Ru31 C32 C31 . . . 74.1(9) ?
Ru31 C32 C33 . . . 132.7(18) ?
Ru32 C32 Ru31' . . . 98.7(6) ?
Ru32 C32 Ru32' . . . 44.5(12) ?
Ru32 C32 C31 . . . 70.7(10) ?
Ru32 C32 C33 . . . 132.5(12) ?
Ru31' C32 Ru32' . . . 109.0(12) ?
Ru31' C32 C31 . . . 43.0(10) ?
Ru31' C32 C33 . . . 128.8(12) ?
Ru32' C32 C31 . . . 106.4(15) ?
Ru32' C32 C33 . . . 110(2) ?
C31 C32 C33 . . . 142(2) ?
Ru32' C33 C32 . . . 25.2(10) ?
Ru32' C33 O33 . . . 122.8(12) ?
Ru32' C33 H33a . . '2 666' 82.2(9) ?
Ru32' C33 H33b . . '2 666' 117.5(14) ?
C32 C33 O33 . . . 110.7(15) ?
C32 C33 H33a . . '2 666' 107.2(14) ?
C32 C33 H33b . . '2 666' 112(2) ?
O33 C33 H33a . . '2 666' 108(2) ?
O33 C33 H33b . . '2 666' 113.8(14) ?
H33a C33 H33b '2 666' . '2 666' 104.4(17) ?
Ru41 C411 Ru42' . . . 52.5(8) ?
Ru41 C411 O411 . . . 172(3) ?
Ru42' C411 O411 . . . 135(2) ?
Ru41 C412 Ru41' . . . 56.3(6) ?
Ru41 C412 O412 . . . 173(3) ?
Ru41' C412 O412 . . . 117(2) ?
Ru41' O412 C412 . . . 38.7(17) ?
Ru41 C413 Ru43' . . . 64.1(7) ?
Ru41 C413 O413 . . . 175(3) ?
Ru43' C413 O413 . . . 119(2) ?
Ru42 C421 O421 . . . 172(2) ?
Ru42 C422 Ru42' . . . 45.9(4) ?
Ru42 C422 O422 . . . 167.5(18) ?
Ru42' C422 O422 . . . 146(2) ?
Ru42 C423 Ru43' . . . 61.9(6) ?
Ru42 C423 O423 . . . 172(2) ?
Ru43' C423 O423 . . . 125(2) ?
Ru43 C431 Ru41' . . . 57.6(7) ?
Ru43 C431 O431 . . . 170(3) ?
Ru41' C431 O431 . . . 132(2) ?
Ru43 C432 O432 . . . 172.9(16) ?
Ru43 C433 Ru43' . . . 58.4(6) ?
Ru43 C433 O433 . . . 174.8(17) ?
Ru43' C433 O433 . . . 123(2) ?
Ru41 C41 Ru42 . . . 78.3(8) ?
Ru41 C41 Ru43 . . . 84.8(9) ?
Ru41 C41 Ru41' . . . 49.4(8) ?
Ru41 C41 Ru42' . . . 56.4(7) ?
Ru41 C41 Ru43' . . . 57.5(6) ?
Ru41 C41 C42 . . . 89(2) ?
Ru42 C41 Ru43 . . . 87.3(7) ?
Ru42 C41 Ru41' . . . 123.9(14) ?
Ru42 C41 Ru42' . . . 44.2(4) ?
Ru42 C41 Ru43' . . . 49.7(4) ?
Ru42 C41 C42 . . . 93.5(13) ?
Ru43 C41 Ru41' . . . 71.4(9) ?
Ru43 C41 Ru42' . . . 119.2(11) ?
Ru43 C41 Ru43' . . . 45.4(5) ?
Ru43 C41 C42 . . . 173(2) ?
Ru41' C41 Ru42' . . . 103.4(15) ?
Ru41' C41 Ru43' . . . 81.8(9) ?
Ru41' C41 C42 . . . 102.8(18) ?
Ru42' C41 Ru43' . . . 73.8(7) ?
Ru42' C41 C42 . . . 58.2(14) ?
Ru43' C41 C42 . . . 131.6(19) ?
Ru41 C42 Ru42 . . . 68.3(4) ?
Ru41 C42 Ru41' . . . 42.8(3) ?
Ru41 C42 Ru42' . . . 53.9(5) ?
Ru41 C42 C41 . . . 65.0(16) ?
Ru41 C42 C43 . . . 115.5(13) ?
Ru42 C42 Ru41' . . . 91.9(5) ?
Ru42 C42 Ru42' . . . 38.7(3) ?
Ru42 C42 C41 . . . 60.4(10) ?
Ru42 C42 C43 . . . 109.8(8) ?
Ru41' C42 Ru42' . . . 94.9(7) ?
Ru41' C42 C41 . . . 46.7(12) ?
Ru41' C42 C43 . . . 141.0(12) ?
Ru42' C42 C41 . . . 88.6(14) ?
Ru42' C42 C43 . . . 84.2(11) ?
C41 C42 C43 . . . 169.9(13) ?
Ru42' C43 C42 . . . 49.0(8) ?
Ru42' C43 O43 . . . 88.0(14) ?
Ru42' C43 H43a . . '2 666' 111.3(14) ?
Ru42' C43 H43b . . '2 666' 140.7(15) ?
C42 C43 O43 . . . 135(2) ?
C42 C43 H43a . . '2 666' 103(2) ?
C42 C43 H43b . . '2 666' 103.3(15) ?
O43 C43 H43a . . '2 666' 105.2(18) ?
O43 C43 H43b . . '2 666' 105(2) ?
H43a C43 H43b '2 666' . '2 666' 101(2) ?
Ru42' O43 C43 . . . 61.9(13) ?
Ru32' H33a C33 '2 666' . '2 666' 69.6(8) ?

loop_
_geom_bond_atom_site_label_1
_geom_bond_atom_site_label_2
_geom_bond_site_symmetry_1
_geom_bond_site_symmetry_2
_geom_bond_distance
_geom_bond_publ_flag
Ru11 Ru12 . . 2.768(2) ?
Ru11 Ru13 . . 2.8101(16) ?
Ru11 Ru11' . . 1.826(13) ?
Ru11 Ru12' . . 2.020(10) ?
Ru11 Ru13' . . 2.345(11) ?
Ru11 C111 . . 1.945(15) ?
Ru11 C112 . . 1.91(2) ?
Ru11 C113 . . 1.92(2) ?
Ru11 C11 . . 2.221(17) ?
Ru11 C12 . . 2.221(17) ?
Ru12 Ru13 . . 2.8099(18) ?
Ru12 Ru11' . . 3.290(14) ?
Ru12 Ru12' . . 1.564(12) ?
Ru12 Ru13' . . 1.997(9) ?
Ru12 C121 . . 1.95(2) ?
Ru12 C122 . . 1.924(14) ?
Ru12 C123 . . 1.93(3) ?
Ru12 C11 . . 2.24(2) ?
Ru12 C12 . . 2.24(2) ?
Ru13 Ru11' . . 1.991(13) ?
Ru13 Ru12' . . 3.314(7) ?
Ru13 Ru13' . . 1.753(11) ?
Ru13 C131 . . 1.92(2) ?
Ru13 C132 . . 1.95(2) ?
Ru13 C133 . . 1.87(2) ?
Ru13 C11 . . 1.908(16) ?
Ru21 Ru22 . . 2.782(2) ?
Ru21 Ru23 . . 2.8073(17) ?
Ru21 Ru21' . . 1.620(7) ?
Ru21 Ru22' . . 1.985(6) ?
Ru21 Ru23' . . 2.403(6) ?
Ru21 C211 . . 1.932(18) ?
Ru21 C212 . . 1.88(3) ?
Ru21 C213 . . 1.95(2) ?
Ru21 C21 . . 2.207(11) ?
Ru21 C22 . . 2.260(16) ?
Ru22 Ru23 . . 2.813(2) ?
Ru22 Ru21' . . 3.209(8) ?
Ru22 Ru22' . . 1.608(6) ?
Ru22 Ru23' . . 2.010(6) ?
Ru22 C221 . . 1.910(14) ?
Ru22 C222 . . 1.97(2) ?
Ru22 C223 . . 1.97(3) ?
Ru22 C21 . . 2.17(2) ?
Ru22 C22 . . 2.25(2) ?
Ru23 Ru21' . . 1.978(7) ?
Ru23 Ru23' . . 1.976(7) ?
Ru23 C231 . . 1.93(2) ?
Ru23 C232 . . 1.953(16) ?
Ru23 C233 . . 1.86(3) ?
Ru23 C21 . . 1.885(18) ?
Ru31 Ru32 . . 2.783(2) ?
Ru31 Ru33 . . 2.807(3) ?
Ru31 Ru31' . . 1.908(8) ?
Ru31 Ru32' . . 1.986(7) ?
Ru31 Ru33' . . 2.285(8) ?
Ru31 C311 . . 1.93(3) ?
Ru31 C312 . . 1.92(2) ?
Ru31 C313 . . 1.901(14) ?
Ru31 C31 . . 2.255(18) ?
Ru31 C32 . . 2.220(18) ?
Ru32 Ru33 . . 2.815(2) ?
Ru32 Ru32' . . 1.682(8) ?
Ru32 Ru33' . . 1.991(7) ?
Ru32 C321 . . 1.91(2) ?
Ru32 C322 . . 1.93(2) ?
Ru32 C323 . . 1.951(15) ?
Ru32 C31 . . 2.168(16) ?
Ru32 C32 . . 2.207(17) ?
Ru33 Ru31' . . 2.102(8) ?
Ru33 Ru32' . . 3.283(10) ?
Ru33 Ru33' . . 1.634(8) ?
Ru33 C331 . . 1.94(2) ?
Ru33 C332 . . 1.95(3) ?
Ru33 C333 . . 1.855(15) ?
Ru33 C31 . . 1.900(17) ?
Ru41 Ru42 . . 2.782(2) ?
Ru41 Ru43 . . 2.793(3) ?
Ru41 Ru41' . . 1.708(6) ?
Ru41 Ru42' . . 2.015(4) ?
Ru41 Ru43' . . 2.332(5) ?
Ru41 C411 . . 1.97(3) ?
Ru41 C412 . . 1.870(15) ?
Ru41 C413 . . 1.97(3) ?
Ru41 C41 . . 2.25(3) ?
Ru41 C42 . . 2.478(16) ?
Ru42 Ru43 . . 2.792(2) ?
Ru42 Ru41' . . 3.302(4) ?
Ru42 Ru42' . . 1.568(6) ?
Ru42 Ru43' . . 2.017(5) ?
Ru42 C421 . . 1.91(3) ?
Ru42 C422 . . 1.98(2) ?
Ru42 C423 . . 1.97(2) ?
Ru42 C41 . . 2.158(16) ?
Ru42 C42 . . 2.477(11) ?
Ru43 Ru41' . . 2.026(6) ?
Ru43 Ru42' . . 3.336(6) ?
Ru43 Ru43' . . 1.829(5) ?
Ru43 C431 . . 1.990(19) ?
Ru43 C432 . . 2.02(3) ?
Ru43 C433 . . 1.831(19) ?
Ru43 C41 . . 1.88(2) ?
Ru11' Ru12' . . 2.773(15) ?
Ru11' Ru13' . . 2.80(2) ?
Ru11' C112 . . 1.81(2) ?
Ru11' O112 . . 2.58(2) ?
Ru11' C131 . . 2.247(16) ?
Ru11' C11 . . 1.41(2) ?
Ru11' C12 . . 2.212(17) ?
Ru12' Ru13' . . 2.781(13) ?
Ru12' C111 . . 2.53(2) ?
Ru12' C122 . . 2.05(2) ?
Ru12' C11 . . 1.949(17) ?
Ru12' C12 . . 1.12(3) ?
Ru12' C13 . . 2.20(3) ?
Ru13' C113 . . 2.46(2) ?
Ru13' C123 . . 1.99(3) ?
Ru13' C133 . . 1.890(16) ?
Ru13' O133 . . 2.665(16) ?
Ru13' C11 . . 2.55(3) ?
Ru21' Ru22' . . 2.817(10) ?
Ru21' Ru23' . . 2.833(11) ?
Ru21' C212 . . 1.674(17) ?
Ru21' O212 . . 2.53(2) ?
Ru21' C231 . . 2.27(2) ?
Ru21' C21 . . 1.486(15) ?
Ru21' C22 . . 2.25(2) ?
Ru22' Ru23' . . 2.785(8) ?
Ru22' C211 . . 2.421(17) ?
Ru22' C222 . . 2.00(2) ?
Ru22' C21 . . 2.144(17) ?
Ru22' C22 . . 1.38(2) ?
Ru22' C23 . . 2.39(2) ?
Ru22' O23 . . 2.655(19) ?
Ru23' C213 . . 2.428(18) ?
Ru23' C223 . . 1.83(3) ?
Ru23' O223 . . 2.57(3) ?
Ru23' C233 . . 2.08(3) ?
Ru23' C21 . . 2.66(2) ?
Ru31' Ru32' . . 2.842(12) ?
Ru31' Ru33' . . 2.821(8) ?
Ru31' C312 . . 1.69(3) ?
Ru31' O312 . . 2.41(2) ?
Ru31' C331 . . 2.12(3) ?
Ru31' C31 . . 1.70(2) ?
Ru31' C32 . . 2.41(2) ?
Ru32' Ru33' . . 2.782(10) ?
Ru32' C311 . . 2.53(3) ?
Ru32' C322 . . 2.22(2) ?
Ru32' C31 . . 1.82(2) ?
Ru32' C32 . . .92(2) ?
Ru32' C33 . . 2.027(14) ?
Ru32' H33a . '2 666' 2.142(7) ?
Ru33' C313 . . 2.53(2) ?
Ru33' C323 . . 2.06(2) ?
Ru33' C333 . . 1.89(3) ?
Ru33' C31 . . 2.396(12) ?
Ru41' Ru42' . . 2.807(6) ?
Ru41' Ru43' . . 2.809(5) ?
Ru41' C412 . . 1.74(3) ?
Ru41' O412 . . 2.48(2) ?
Ru41' C431 . . 2.20(3) ?
Ru41' C41 . . 1.57(2) ?
Ru41' C42 . . 2.101(14) ?
Ru42' Ru43' . . 2.773(7) ?
Ru42' C411 . . 2.47(3) ?
Ru42' C422 . . 2.037(14) ?
Ru42' C41 . . 1.99(3) ?
Ru42' C42 . . 1.692(15) ?
Ru42' C43 . . 2.23(2) ?
Ru42' O43 . . 2.53(2) ?
Ru43' C413 . . 2.38(3) ?
Ru43' C423 . . 1.95(2) ?
Ru43' C433 . . 1.91(2) ?
Ru43' C41 . . 2.56(2) ?
C111 O111 . . 1.102(19) ?
C112 O112 . . 1.11(3) ?
C113 O113 . . 1.14(3) ?
C121 O121 . . 1.07(2) ?
C122 O122 . . 1.123(18) ?
C123 O123 . . 1.15(4) ?
C131 O131 . . 1.13(3) ?
C132 O132 . . 1.11(2) ?
C133 O133 . . 1.18(3) ?
C11 C12 . . 1.328(17) ?
C12 C13 . . 1.52(3) ?
C13 O13 . . 1.26(3) ?
C13 H13a . . .95(2) ?
C13 H13b . . 1.04(2) ?
C211 O211 . . 1.08(2) ?
C212 O212 . . 1.16(4) ?
C213 O213 . . 1.14(3) ?
C221 O221 . . 1.123(19) ?
C222 O222 . . 1.13(3) ?
C223 O223 . . 1.13(4) ?
C231 O231 . . 1.08(3) ?
C232 O232 . . 1.129(19) ?
C233 O233 . . 1.18(4) ?
C21 C22 . . 1.37(2) ?
C22 C23 . . 1.49(3) ?
C23 O23 . . 1.35(2) ?
C23 H23a . '2 665' .992(13) ?
C23 H23b . '2 665' .98(2) ?
C311 O311 . . 1.08(3) ?
C312 O312 . . 1.12(2) ?
C313 O313 . . 1.150(17) ?
C321 O321 . . 1.11(3) ?
C322 O322 . . 1.10(3) ?
C323 O323 . . 1.123(18) ?
C331 O331 . . 1.12(3) ?
C332 O332 . . 1.09(4) ?
C333 O333 . . 1.18(2) ?
C31 C32 . . 1.33(3) ?
C32 C33 . . 1.52(2) ?
C33 O33 . . 1.40(2) ?
C33 H33a . '2 666' 1.02(2) ?
C33 H33b . '2 666' .94(2) ?
C411 O411 . . 1.02(4) ?
C412 O412 . . 1.14(2) ?
C413 O413 . . 1.11(3) ?
C421 O421 . . 1.12(3) ?
C422 O422 . . 1.08(2) ?
C423 O423 . . 1.16(3) ?
C431 O431 . . 1.06(2) ?
C432 O432 . . 1.05(4) ?
C433 O433 . . 1.14(3) ?
C41 C42 . . 1.09(3) ?
C42 C43 . . 1.64(3) ?
C43 O43 . . 1.27(4) ?
C43 H43a . '2 666' 1.01(2) ?
C43 H43b . '2 666' .996(17) ?

loop_
_geom_contact_atom_site_label_1
_geom_contact_atom_site_label_2
_geom_contact_distance
_geom_contact_site_symmetry_1
_geom_contact_site_symmetry_2
_geom_contact_publ_flag
Ru11 O111 3.047(11) . . ?
Ru11 O112 3.02(2) . . ?
Ru11 O113 3.062(17) . . ?
Ru11 C122 3.785(18) . . ?
Ru11 C123 3.82(2) . . ?
Ru11 C131 3.677(15) . . ?
Ru11 C133 3.699(17) . . ?
Ru11 C13 3.47(2) . . ?
Ru11 O13 3.64(3) . . ?
Ru12 C111 3.76(2) . . ?
Ru12 C113 3.82(2) . . ?
Ru12 O121 3.020(16) . . ?
Ru12 O122 3.042(11) . . ?
Ru12 O123 3.08(2) . . ?
Ru12 C132 3.708(16) . . ?
Ru12 C133 3.718(16) . . ?
Ru12 C13 3.44(3) . . ?
Ru12 H13b 3.4400(17) . . ?
Ru13 Ru13 5.017(3) . '2 567' ?
Ru13 Ru11' 4.535(14) . '2 567' ?
Ru13 C112 3.502(18) . . ?
Ru13 C113 3.38(2) . . ?
Ru13 C121 3.48(2) . . ?
Ru13 C123 3.40(2) . . ?
Ru13 O131 3.046(16) . . ?
Ru13 O132 3.060(14) . . ?
Ru13 O133 3.05(2) . . ?
Ru13 C12 3.140(13) . . ?
Ru21 O211 3.009(13) . . ?
Ru21 O212 3.03(2) . . ?
Ru21 O213 3.082(15) . . ?
Ru21 C222 3.79(2) . . ?
Ru21 C223 3.88(3) . . ?
Ru21 C231 3.624(19) . . ?
Ru21 C233 3.81(3) . . ?
Ru21 C23 3.487(18) . . ?
Ru21 O23 3.915(16) . . ?
Ru21 H23b 3.7568(16) . '2 665' ?
Ru22 O122 3.990(14) . '2 666' ?
Ru22 O133 4.04(2) . '1 554' ?
Ru22 C211 3.828(18) . . ?
Ru22 C213 3.863(17) . . ?
Ru22 O221 3.030(13) . . ?
Ru22 O222 3.103(18) . . ?
Ru22 O223 3.09(2) . . ?
Ru22 C232 3.65(2) . . ?
Ru22 C233 3.77(3) . . ?
Ru22 C23 3.45(2) . . ?
Ru22 O23 3.981(17) . . ?
Ru22 O323 4.025(15) . '1 465' ?
Ru22 H23a 3.581(2) . '2 665' ?
Ru23 Ru23 4.951(3) . '2 675' ?
Ru23 Ru21' 4.608(6) . '2 675' ?
Ru23 Ru22' 3.449(6) . . ?
Ru23 C212 3.446(18) . . ?
Ru23 C213 3.345(16) . . ?
Ru23 C221 3.543(18) . . ?
Ru23 C223 3.32(3) . . ?
Ru23 O223 4.09(3) . . ?
Ru23 O231 3.007(16) . . ?
Ru23 O232 3.077(11) . . ?
Ru23 O233 3.03(2) . . ?
Ru23 C22 3.182(17) . . ?
Ru31 O211 4.051(17) . '1 645' ?
Ru31 O311 3.02(2) . . ?
Ru31 O312 3.034(16) . . ?
Ru31 O313 3.048(10) . . ?
Ru31 C322 3.80(2) . . ?
Ru31 C323 3.845(19) . . ?
Ru31 C331 3.64(3) . . ?
Ru31 C333 3.70(2) . . ?
Ru31 C33 3.442(14) . . ?
Ru31 O33 3.769(11) . . ?
Ru31 H33a 3.6586(13) . '2 666' ?
Ru32 Ru31' 3.504(7) . . ?
Ru32 C311 3.79(2) . . ?
Ru32 C313 3.885(19) . . ?
Ru32 O321 3.02(2) . . ?
Ru32 O322 3.027(18) . . ?
Ru32 O323 3.069(10) . . ?
Ru32 C332 3.72(3) . . ?
Ru32 C333 3.72(2) . . ?
Ru32 C33 3.427(14) . . ?
Ru32 O422 3.939(12) . '2 666' ?
Ru32 H33a 3.5578(14) . '2 666' ?
Ru32 H33b 3.6666(11) . '2 666' ?
Ru33 Ru31' 4.631(7) . '2 656' ?
Ru33 C312 3.51(2) . . ?
Ru33 C313 3.39(2) . . ?
Ru33 C321 3.472(19) . . ?
Ru33 C323 3.36(2) . . ?
Ru33 O331 3.055(16) . . ?
Ru33 O332 3.04(3) . . ?
Ru33 O333 3.030(14) . . ?
Ru33 C32 3.14(2) . . ?
Ru41 O111 3.851(17) . . ?
Ru41 O411 2.98(2) . . ?
Ru41 O412 3.004(14) . . ?
Ru41 O413 3.078(15) . . ?
Ru41 C422 3.821(16) . . ?
Ru41 C423 3.86(2) . . ?
Ru41 C431 3.59(3) . . ?
Ru41 C433 3.74(2) . . ?
Ru41 C43 3.51(2) . . ?
Ru41 O43 3.89(2) . . ?
Ru42 C411 3.78(3) . . ?
Ru42 C413 3.82(2) . . ?
Ru42 O421 3.02(2) . . ?
Ru42 O422 3.040(16) . . ?
Ru42 O423 3.124(16) . . ?
Ru42 C432 3.68(3) . . ?
Ru42 C433 3.65(2) . . ?
Ru42 C43 3.40(2) . . ?
Ru42 O43 3.86(2) . . ?
Ru42 H43a 3.5666(17) . '2 666' ?
Ru43 Ru43 4.867(2) . '2 766' ?
Ru43 Ru41' 4.438(6) . '2 766' ?
Ru43 O313 4.072(12) . '2 756' ?
Ru43 C412 3.52(3) . . ?
Ru43 C413 3.38(3) . . ?
Ru43 C421 3.500(17) . . ?
Ru43 C423 3.348(17) . . ?
Ru43 O431 3.044(10) . . ?
Ru43 O432 3.06(2) . . ?
Ru43 O433 2.97(2) . . ?
Ru43 C42 2.962(16) . . ?
Ru11' Ru11' 4.887(17) . '2 567' ?
Ru11' C111 3.50(2) . . ?
Ru11' C113 3.14(3) . . ?
Ru11' O131 3.039(14) . . ?
Ru11' C132 3.60(2) . . ?
Ru11' C132 3.43(3) . '2 567' ?
Ru11' O132 3.19(3) . '2 567' ?
Ru11' C133 3.50(3) . . ?
Ru11' C13 3.43(2) . . ?
Ru11' O13 3.96(2) . . ?
Ru11' O213 4.081(18) . '2 576' ?
Ru11' H13a 3.633(11) . . ?
Ru12' O111 3.336(17) . . ?
Ru12' C112 3.61(2) . . ?
Ru12' C113 3.65(2) . . ?
Ru12' C121 3.11(2) . . ?
Ru12' O122 2.997(18) . . ?
Ru12' C123 3.31(3) . . ?
Ru12' O13 2.74(4) . . ?
Ru12' H13a 2.957(13) . . ?
Ru12' H13b 2.416(11) . . ?
Ru13' C111 3.96(2) . . ?
Ru13' C112 3.79(3) . . ?
Ru13' O113 3.136(19) . . ?
Ru13' C121 3.35(2) . . ?
Ru13' C122 3.698(16) . . ?
Ru13' O123 2.72(3) . . ?
Ru13' C131 3.43(2) . . ?
Ru13' C132 3.22(2) . . ?
Ru13' C12 3.22(2) . . ?
Ru13' O433 4.07(3) . '2 667' ?
Ru21' Ru21' 5.078(7) . '2 675' ?
Ru21' C211 3.31(2) . . ?
Ru21' C213 2.91(2) . . ?
Ru21' O213 3.975(16) . . ?
Ru21' O231 3.066(15) . . ?
Ru21' C232 3.54(3) . '2 675' ?
Ru21' C232 3.66(2) . . ?
Ru21' O232 3.18(2) . '2 675' ?
Ru21' C233 3.47(3) . . ?
Ru21' C23 3.485(19) . . ?
Ru21' H23b 3.481(7) . '2 665' ?
Ru22' O122 3.979(13) . '2 666' ?
Ru22' O211 3.242(12) . . ?
Ru22' C212 3.63(2) . . ?
Ru22' C213 3.57(2) . . ?
Ru22' C221 3.203(17) . . ?
Ru22' O222 2.90(2) . . ?
Ru22' C223 3.32(3) . . ?
Ru22' H23a 2.911(6) . '2 665' ?
Ru22' H23b 3.128(7) . '2 665' ?
Ru23' C211 3.97(2) . . ?
Ru23' C212 3.85(3) . . ?
Ru23' O213 3.038(12) . . ?
Ru23' C221 3.430(16) . . ?
Ru23' C222 3.60(2) . . ?
Ru23' C231 3.63(2) . . ?
Ru23' C232 3.39(2) . . ?
Ru23' O233 2.83(2) . . ?
Ru23' C22 3.36(2) . . ?
Ru23' O323 3.936(17) . '1 465' ?
Ru31' Ru31' 4.964(12) . '2 656' ?
Ru31' C311 3.54(3) . . ?
Ru31' C313 3.113(18) . . ?
Ru31' O331 2.90(2) . . ?
Ru31' C332 3.66(2) . '2 656' ?
Ru31' C332 3.75(3) . . ?
Ru31' O332 3.358(18) . '2 656' ?
Ru31' C333 3.55(2) . . ?
Ru31' C33 3.57(2) . . ?
Ru31' O33 3.593(16) . . ?
Ru32' O211 4.070(18) . '1 645' ?
Ru32' O311 3.33(2) . . ?
Ru32' C312 3.51(2) . . ?
Ru32' C313 3.686(17) . . ?
Ru32' C321 3.13(3) . . ?
Ru32' O322 3.117(18) . . ?
Ru32' C323 3.481(18) . . ?
Ru32' O33 3.026(13) . . ?
Ru32' O422 3.905(16) . '2 666' ?
Ru32' H33b 2.600(6) . '2 666' ?
Ru33' C311 3.94(3) . . ?
Ru33' C312 3.720(19) . . ?
Ru33' O313 3.202(16) . . ?
Ru33' C321 3.31(2) . . ?
Ru33' C322 3.72(2) . . ?
Ru33' O323 2.858(14) . . ?
Ru33' C331 3.34(2) . . ?
Ru33' C332 3.12(3) . . ?
Ru33' O333 2.73(2) . . ?
Ru33' C32 3.113(15) . . ?
Ru41' Ru41' 4.890(9) . '2 766' ?
Ru41' O313 4.053(14) . '2 756' ?
Ru41' C411 3.39(3) . . ?
Ru41' C413 3.07(2) . . ?
Ru41' O413 4.086(16) . . ?
Ru41' O431 3.019(16) . . ?
Ru41' C432 3.72(3) . . ?
Ru41' C432 3.31(2) . '2 766' ?
Ru41' O432 2.993(17) . '2 766' ?
Ru41' C433 3.51(2) . . ?
Ru41' C43 3.53(2) . . ?
Ru41' H43b 3.680(5) . '2 666' ?
Ru42' O111 4.02(2) . . ?
Ru42' O411 3.28(2) . . ?
Ru42' C412 3.614(18) . . ?
Ru42' C413 3.63(2) . . ?
Ru42' C421 3.09(3) . . ?
Ru42' O421 4.09(3) . . ?
Ru42' O422 2.988(12) . . ?
Ru42' C423 3.34(3) . . ?
Ru42' H43a 2.766(5) . '2 666' ?
Ru42' H43b 3.068(4) . '2 666' ?
Ru43' C411 3.96(3) . . ?
Ru43' C412 3.78(2) . . ?
Ru43' O413 3.079(17) . . ?
Ru43' C421 3.41(2) . . ?
Ru43' C422 3.73(2) . . ?
Ru43' O423 2.779(14) . . ?
Ru43' C431 3.52(2) . . ?
Ru43' C432 3.36(3) . . ?
Ru43' O433 2.71(3) . . ?
Ru43' C42 3.388(15) . . ?
C111 C112 2.91(2) . . ?
C111 C113 2.98(3) . . ?
C111 C12 2.97(3) . . ?
C112 C113 2.73(4) . . ?
O112 O432 2.99(3) . '1 455' ?
C121 C122 2.91(2) . . ?
C121 C123 2.82(4) . . ?
C122 C123 2.96(3) . . ?
C122 C12 2.98(3) . . ?
O123 O433 2.99(3) . '2 667' ?
C131 C132 2.84(3) . . ?
C131 C133 2.79(4) . . ?
C132 C133 2.82(3) . . ?
C11 C13 2.69(2) . . ?
C12 O13 2.34(3) . . ?
C12 H13a 2.06(2) . . ?
C12 H13b 2.119(13) . . ?
O13 O33 2.69(3) . . ?
O13 O43 2.95(4) . '2 666' ?
O13 H13a 1.89(3) . . ?
O13 H13b 1.79(3) . . ?
C211 C212 2.85(3) . . ?
C212 C213 2.69(4) . . ?
O212 O421 2.93(4) . '2 676' ?
C221 C222 2.94(2) . . ?
C221 C223 2.76(3) . . ?
O222 O433 2.92(3) . '2 666' ?
C231 C232 2.93(3) . . ?
C231 C233 2.79(4) . . ?
O231 H23a 2.628(11) . '1 565' ?
C232 C233 2.74(3) . . ?
C21 C23 2.72(2) . . ?
C22 O23 2.42(2) . . ?
C22 H23a 2.005(17) . '2 665' ?
C22 H23b 2.02(2) . '2 665' ?
O23 O33 2.89(3) . '2 666' ?
O23 H23a 1.957(12) . '2 665' ?
O23 H23b 1.920(18) . '2 665' ?
C311 C312 2.88(4) . . ?
C311 C313 2.96(3) . . ?
C311 C32 2.96(4) . . ?
C312 C313 2.67(2) . . ?
C321 C322 2.89(4) . . ?
C321 C323 2.80(2) . . ?
C321 C31 2.94(3) . . ?
C322 C32 2.96(3) . . ?
C331 C332 2.91(4) . . ?
C331 C333 2.83(3) . . ?
O331 H43a 2.681(13) . '2 656' ?
C332 C333 2.74(3) . . ?
C31 C33 2.70(3) . . ?
C32 O33 2.41(2) . . ?
C32 H33a 2.07(2) . '2 666' ?
C32 H33b 2.073(14) . '2 666' ?
O33 H33a 1.975(15) . '2 666' ?
O33 H33b 1.980(15) . '2 666' ?
C411 C412 2.84(3) . . ?
O411 O422 2.99(3) . '2 666' ?
C412 C413 2.76(3) . . ?
C421 C422 2.89(4) . . ?
C421 C423 2.81(4) . . ?
C421 C41 2.97(2) . . ?
C431 C433 2.90(3) . . ?
O431 H43a 2.686(19) . '1 655' ?
C432 C433 2.80(4) . . ?
C41 C43 2.72(3) . . ?
C42 O43 2.69(3) . . ?
C42 H43a 2.110(14) . '2 666' ?
C42 H43b 2.102(15) . '2 666' ?
O43 H43a 1.82(3) . '2 666' ?
O43 H43b 1.80(2) . '2 666' ?
H13a H13b 1.5523(2) . . ?
H23a H23b 1.55222(16) . . ?
H33a H33b 1.55317(19) . . ?
H43a H43b 1.55171(13) . . ?

loop_
_geom_hbond_atom_site_label_D
_geom_hbond_atom_site_label_H
_geom_hbond_atom_site_label_A
_geom_hbond_site_symmetry_D
_geom_hbond_site_symmetry_H
_geom_hbond_site_symmetry_A
_geom_hbond_distance_DH
_geom_hbond_distance_HA
_geom_hbond_distance_DA
_geom_hbond_angle_DHA
_geom_hbond_publ_flag
? ? ? ? ? ? ? ? ? ? ?

loop_
_geom_torsion_atom_site_label_1
_geom_torsion_atom_site_label_2
_geom_torsion_atom_site_label_3
_geom_torsion_atom_site_label_4
_geom_torsion_site_symmetry_1
_geom_torsion_site_symmetry_2
_geom_torsion_site_symmetry_3
_geom_torsion_site_symmetry_4
_geom_torsion
_geom_torsion_publ_flag
? ? ? ? ? ? ? ? ? ?
